data_4518861
loop_
_publ_author_name
'Schlenker, Kevin'
'Christensen, Elizabeth G.'
'Zhanserkeev, Asylbek A.'
'McDonald, Gabriel R.'
'Yang, Emily L.'
'Lutz, Kevin T.'
'Steele, Ryan P.'
'VanderLinden, Ryan T.'
'Saouma, Caroline T.'

_publ_section_title
;
 Role of Ligand-Bound CO2 in the Hydrogenation of CO2 to Formate with a
 (PNP)Mn Catalyst
;
_journal_issue 13
_journal_name_full 'ACS Catalysis'
_journal_page_first 8358
_journal_page_last 8369
_journal_paper_doi 10.1021/acscatal.1c01709
_journal_volume 11
_journal_year 2021
_chemical_formula_moiety 'C26 H42 K Mn N O4 P2, 1.5(C4 H8 O)'
_chemical_formula_sum 'C32 H54 K Mn N O5.5 P2'
_chemical_formula_weight 696.74
_space_group_crystal_system triclinic
_space_group_IT_number 2
_space_group_name_Hall '-P 1'
_space_group_name_H-M_alt 'P -1'
_atom_sites_solution_hydrogens geom
_audit_creation_method SHELXL-2017/1
_cell_angle_alpha 104.574(19)
_cell_angle_beta 100.59(2)
_cell_angle_gamma 113.484(16)
_cell_formula_units_Z 4
_cell_length_a 14.762(8)
_cell_length_b 15.414(8)
_cell_length_c 19.157(10)
_cell_measurement_reflns_used 7960
_cell_measurement_temperature 103(2)
_cell_measurement_theta_max 25.83
_cell_measurement_theta_min 2.35
_cell_volume 3666(3)
_computing_structure_refinement 'SHELXL-2017/1 (Sheldrick, 2017)'
_diffrn_ambient_temperature 103(2)
_diffrn_measured_fraction_theta_full 0.990
_diffrn_measured_fraction_theta_max 0.979
_diffrn_measurement_device_type 'BRUKER APEX II CCD'
_diffrn_measurement_method '\f and \w scans'
_diffrn_radiation_type MoK\a
_diffrn_radiation_wavelength 0.71073
_diffrn_reflns_av_unetI/netI 0.1488
_diffrn_reflns_Laue_measured_fraction_full 0.990
_diffrn_reflns_Laue_measured_fraction_max 0.979
_diffrn_reflns_limit_h_max 17
_diffrn_reflns_limit_h_min -17
_diffrn_reflns_limit_k_max 17
_diffrn_reflns_limit_k_min -18
_diffrn_reflns_limit_l_max 22
_diffrn_reflns_limit_l_min 0
_diffrn_reflns_number 13087
_diffrn_reflns_point_group_measured_fraction_full 0.990
_diffrn_reflns_point_group_measured_fraction_max 0.979
_diffrn_reflns_theta_full 25.242
_diffrn_reflns_theta_max 25.355
_diffrn_reflns_theta_min 1.616
_diffrn_source 'fine-focus sealed tube'
_exptl_absorpt_coefficient_mu 0.599
_exptl_absorpt_correction_T_max 0.745158
_exptl_absorpt_correction_T_min 0.467042
_exptl_absorpt_correction_type multi-scan
_exptl_absorpt_process_details Twinabs-2012/1
_exptl_crystal_colour red
_exptl_crystal_density_diffrn 1.262
_exptl_crystal_description 'rhombohedral prism'
_exptl_crystal_F_000 1484
_refine_diff_density_max 0.893
_refine_diff_density_min -0.916
_refine_diff_density_rms 0.150
_refine_ls_extinction_method none
_refine_ls_goodness_of_fit_ref 1.052
_refine_ls_hydrogen_treatment constr
_refine_ls_matrix_type full
_refine_ls_number_parameters 880
_refine_ls_number_reflns 13087
_refine_ls_number_restraints 1663
_refine_ls_restrained_S_all 1.004
_refine_ls_R_factor_all 0.1445
_refine_ls_R_factor_gt 0.0838
_refine_ls_shift/su_max 0.000
_refine_ls_shift/su_mean 0.000
_refine_ls_structure_factor_coef Fsqd
_refine_ls_weighting_details 'w=1/[\s^2^(Fo^2^)+(0.0831P)^2^+10.5710P] where P=(Fo^2^+2Fc^2^)/3'
_refine_ls_weighting_scheme calc
_refine_ls_wR_factor_gt 0.1926
_refine_ls_wR_factor_ref 0.2324
_reflns_Friedel_coverage 0.000
_reflns_number_gt 8441
_reflns_number_total 13087
_reflns_threshold_expression 'I > 2\s(I)'
_cod_data_source_file cs1c01709_si_002.cif
_cod_data_source_block 20190716cs_0m_5_sq
_cod_original_formula_sum 'C32 H54 K Mn N O5.50 P2'
_cod_database_code 4518861
_shelx_shelxl_version_number 2017/1
_shelx_space_group_comment
;
The symmetry employed for this shelxl refinement is uniquely defined
by the following loop, which should always be used as a source of
symmetry information in preference to the above space-group names.
They are only intended as comments.
;

loop_
_space_group_symop_operation_xyz
'x, y, z'
'-x, -y, -z'

loop_
_atom_site_label
_atom_site_type_symbol
_atom_site_fract_x
_atom_site_fract_y
_atom_site_fract_z
_atom_site_U_iso_or_equiv
_atom_site_adp_type
_atom_site_occupancy
_atom_site_site_symmetry_order
_atom_site_calc_flag
_atom_site_refinement_flags_posn
_atom_site_refinement_flags_adp
_atom_site_refinement_flags_occupancy
_atom_site_disorder_assembly
_atom_site_disorder_group
Mn1 Mn 0.24013(8) 0.83657(8) 0.35331(6) 0.0161(3) Uani 1 1 d . . . . .
O1 O 0.0695(5) 0.8795(5) 0.3702(3) 0.0317(14) Uani 1 1 d . . . . .
C1 C 0.1336(6) 0.8563(6) 0.3632(4) 0.0211(16) Uani 1 1 d . . . . .
K1 K 0.56270(16) 0.82408(16) 0.37387(11) 0.0377(5) Uani 1 1 d . . . . .
P1 P 0.25699(15) 0.91611(15) 0.26495(11) 0.0163(4) Uani 1 1 d D . . . .
N1 N 0.1653(4) 0.7116(4) 0.2545(3) 0.0145(12) Uani 1 1 d . . . . .
K2 K 0.4410(2) 0.6760(2) 0.13015(11) 0.0554(7) Uani 1 1 d . . . . .
N2 N 0.4403(6) 0.3942(6) 0.2468(4) 0.0285(8) Uani 1 1 d . . . . .
C2 C 0.3166(6) 0.9379(6) 0.4418(4) 0.0186(16) Uani 1 1 d . . . . .
O2 O 0.3614(4) 1.0029(4) 0.5012(3) 0.0297(13) Uani 1 1 d . . . . .
Mn2 Mn 0.47852(9) 0.38445(9) 0.14817(6) 0.0166(3) Uani 1 1 d . . . . .
P2 P 0.19396(16) 0.70660(15) 0.40165(11) 0.0195(5) Uani 1 1 d . . . . .
O3 O 0.3718(4) 0.8311(4) 0.3303(3) 0.0202(11) Uani 1 1 d . . . . .
C3 C 0.0879(6) 0.6114(6) 0.3231(5) 0.0222(16) Uani 1 1 d . . . . .
H3A H 0.082296 0.544868 0.321896 0.027 Uiso 1 1 calc R U . . .
H3B H 0.023374 0.612361 0.329898 0.027 Uiso 1 1 calc R U . . .
P3 P 0.64470(16) 0.48700(16) 0.23618(12) 0.0207(5) Uani 1 1 d D . . . .
O4 O 0.4479(4) 0.8160(4) 0.2417(3) 0.0279(12) Uani 1 1 d . . . . .
C4 C 0.0937(6) 0.6202(5) 0.2532(4) 0.0163(15) Uani 1 1 d . . . . .
P4 P 0.29774(15) 0.28761(16) 0.09941(11) 0.0194(5) Uani 1 1 d . . . . .
C8 C 0.1939(6) 0.7185(6) 0.1921(4) 0.0184(15) Uani 1 1 d . . . . .
C5 C 0.0360(6) 0.5403(6) 0.1803(5) 0.0251(17) Uani 1 1 d . . . . .
H5 H -0.020714 0.479112 0.175876 0.030 Uiso 1 1 calc R U . . .
O5 O 0.5445(5) 0.6768(5) 0.2634(3) 0.0365(15) Uani 1 1 d . . . . .
C7 C 0.1472(6) 0.6428(6) 0.1221(5) 0.0261(17) Uani 1 1 d . . . . .
H7 H 0.170115 0.650456 0.079811 0.031 Uiso 1 1 calc R U . . .
C6 C 0.0623(7) 0.5518(7) 0.1165(5) 0.0293(18) Uani 1 1 d . . . . .
H6 H 0.023406 0.498469 0.068443 0.035 Uiso 1 1 calc R U . . .
O6 O 0.4843(4) 0.5271(4) 0.1728(3) 0.0237(12) Uani 1 1 d . . . . .
O7 O 0.5103(5) 0.3728(5) 0.0003(3) 0.0301(14) Uani 1 1 d . . . . .
O8 O 0.5211(4) 0.2128(4) 0.1284(3) 0.0286(13) Uani 1 1 d . . . . .
C34 C 0.1405(6) 0.9058(6) 0.1939(5) 0.0225(17) Uani 1 1 d . . . . .
C11 C 0.5358(7) 0.5902(6) 0.2397(5) 0.0263(18) Uani 1 1 d . . . . .
C10 C 0.3776(6) 0.8249(6) 0.2639(5) 0.0211(15) Uani 1 1 d . . . . .
C9 C 0.2854(6) 0.8198(6) 0.2080(5) 0.0203(15) Uani 1 1 d . . . . .
H9 H 0.299461 0.830669 0.160967 0.024 Uiso 1 1 calc R U . . .
C35 C 0.0399(6) 0.8104(7) 0.1833(5) 0.0280(19) Uani 1 1 d . . . . .
H35A H -0.020130 0.808217 0.149458 0.042 Uiso 1 1 calc R U . . .
H35B H 0.029925 0.813290 0.232843 0.042 Uiso 1 1 calc R U . . .
H35C H 0.046344 0.749425 0.160818 0.042 Uiso 1 1 calc R U . . .
C12 C 0.3342(7) 0.3318(7) 0.3207(5) 0.0285(8) Uani 1 1 d . . . . .
H12 H 0.276789 0.279003 0.325298 0.034 Uiso 1 1 calc R U . . .
C36 C 0.1527(7) 0.8934(7) 0.1146(4) 0.0294(19) Uani 1 1 d . . . . .
H36A H 0.092988 0.891579 0.080708 0.044 Uiso 1 1 calc R U . . .
H36B H 0.155703 0.829935 0.094003 0.044 Uiso 1 1 calc R U . . .
H36C H 0.217094 0.950580 0.118496 0.044 Uiso 1 1 calc R U . . .
C13 C 0.3996(7) 0.4119(7) 0.3822(5) 0.0285(8) Uani 1 1 d . . . . .
H13 H 0.387723 0.415788 0.429713 0.034 Uiso 1 1 calc R U . . .
C37 C 0.1244(7) 0.9963(7) 0.2229(6) 0.036(2) Uani 1 1 d . . . . .
H37A H 0.062082 0.988296 0.187500 0.054 Uiso 1 1 calc R U . . .
H37B H 0.185265 1.057468 0.227295 0.054 Uiso 1 1 calc R U . . .
H37C H 0.115337 1.002551 0.273073 0.054 Uiso 1 1 calc R U . . .
C14 C 0.4856(7) 0.4905(8) 0.3787(5) 0.0285(8) Uani 1 1 d . . . . .
H14 H 0.529712 0.550530 0.421927 0.034 Uiso 1 1 calc R U . . .
C15 C 0.5043(7) 0.4778(7) 0.3094(5) 0.0285(8) Uani 1 1 d . . . . .
C16 C 0.5920(7) 0.5558(7) 0.2949(5) 0.0274(18) Uani 1 1 d . . . . .
H16 H 0.645677 0.612615 0.342251 0.033 Uiso 1 1 calc R U . . .
C30 C 0.3724(5) 1.0451(5) 0.2907(4) 0.0261(17) Uani 1 1 d D . . . .
C31 C 0.4725(5) 1.0443(6) 0.3278(5) 0.0263(18) Uani 1 1 d D . . . .
H31A H 0.530923 1.112971 0.346350 0.039 Uiso 1 1 calc R U . . .
H31B H 0.485688 0.998385 0.290268 0.039 Uiso 1 1 calc R U . . .
H31C H 0.465368 1.021084 0.370567 0.039 Uiso 1 1 calc R U . . .
C32 C 0.3601(6) 1.1227(6) 0.3532(5) 0.0274(17) Uani 1 1 d D . . . .
H32A H 0.418977 1.190295 0.368036 0.041 Uiso 1 1 calc R U . . .
H32B H 0.358564 1.102463 0.397670 0.041 Uiso 1 1 calc R U . . .
H32C H 0.294879 1.124184 0.333028 0.041 Uiso 1 1 calc R U . . .
C33 C 0.3856(7) 1.0802(7) 0.2242(5) 0.035(2) Uani 1 1 d D . . . .
H33A H 0.446939 1.146855 0.242294 0.053 Uiso 1 1 calc R U . . .
H33B H 0.323467 1.084878 0.201210 0.053 Uiso 1 1 calc R U . . .
H33C H 0.394868 1.031356 0.186038 0.053 Uiso 1 1 calc R U . . .
C17 C 0.3470(7) 0.3220(7) 0.2461(5) 0.0285(8) Uani 1 1 d . . . . .
C18 C 0.2739(6) 0.2531(7) 0.1779(5) 0.0252(17) Uani 1 1 d . . . . .
H18A H 0.204508 0.245546 0.179376 0.030 Uiso 1 1 calc R U . . .
H18B H 0.271985 0.186471 0.170627 0.030 Uiso 1 1 calc R U . . .
C19 C 0.4994(6) 0.3803(6) 0.0594(4) 0.0205(16) Uani 1 1 d . . . . .
C20 C 0.4984(6) 0.2784(6) 0.1371(4) 0.0203(16) Uani 1 1 d . . . . .
C22 C 0.2935(6) 0.6581(6) 0.4183(5) 0.0241(17) Uani 1 1 d . . . . .
C23 C 0.4000(6) 0.7463(7) 0.4691(5) 0.0304(19) Uani 1 1 d . . . . .
H23A H 0.454478 0.726587 0.463593 0.046 Uiso 1 1 calc R U . . .
H23B H 0.401494 0.763649 0.522349 0.046 Uiso 1 1 calc R U . . .
H23C H 0.412262 0.805208 0.454110 0.046 Uiso 1 1 calc R U . . .
C24 C 0.2635(8) 0.5733(7) 0.4499(5) 0.036(2) Uani 1 1 d . . . . .
H24A H 0.317364 0.551227 0.454278 0.054 Uiso 1 1 calc R U . . .
H24B H 0.196694 0.516118 0.415500 0.054 Uiso 1 1 calc R U . . .
H24C H 0.257159 0.597938 0.500207 0.054 Uiso 1 1 calc R U . . .
C25 C 0.3023(7) 0.6138(6) 0.3389(5) 0.0277(18) Uani 1 1 d . . . . .
H25A H 0.359154 0.595795 0.344955 0.041 Uiso 1 1 calc R U . . .
H25B H 0.316740 0.664627 0.314630 0.041 Uiso 1 1 calc R U . . .
H25C H 0.236644 0.553156 0.306920 0.041 Uiso 1 1 calc R U . . .
C26 C 0.1457(6) 0.7149(6) 0.4857(5) 0.0225(17) Uani 1 1 d . . . . .
C29 C 0.0824(7) 0.7727(7) 0.4846(5) 0.032(2) Uani 1 1 d . . . . .
H29A H 0.050311 0.769990 0.525029 0.047 Uiso 1 1 calc R U . . .
H29B H 0.027719 0.741602 0.435145 0.047 Uiso 1 1 calc R U . . .
H29C H 0.128378 0.843516 0.492925 0.047 Uiso 1 1 calc R U . . .
C28 C 0.2350(7) 0.7745(7) 0.5612(5) 0.0290(19) Uani 1 1 d . . . . .
H28A H 0.206554 0.783061 0.603293 0.044 Uiso 1 1 calc R U . . .
H28B H 0.281084 0.841209 0.561345 0.044 Uiso 1 1 calc R U . . .
H28C H 0.274694 0.737315 0.567259 0.044 Uiso 1 1 calc R U . . .
C27 C 0.0717(8) 0.6118(7) 0.4850(6) 0.039(2) Uani 1 1 d . . . . .
H27A H 0.051667 0.620702 0.531306 0.059 Uiso 1 1 calc R U . . .
H27B H 0.106559 0.569224 0.483000 0.059 Uiso 1 1 calc R U . . .
H27C H 0.009244 0.579063 0.440260 0.059 Uiso 1 1 calc R U . . .
C41A C 0.7075(5) 0.4401(6) 0.3029(4) 0.0252(17) Uani 0.672(10) 1 d D . P A 1
C42A C 0.6217(11) 0.3515(11) 0.3127(9) 0.0261(16) Uani 0.672(10) 1 d D . P A 1
H42A H 0.653441 0.324104 0.344824 0.039 Uiso 0.672(10) 1 calc R U P A 1
H42B H 0.578102 0.298378 0.262695 0.039 Uiso 0.672(10) 1 calc R U P A 1
H42C H 0.578685 0.375394 0.336735 0.039 Uiso 0.672(10) 1 calc R U P A 1
C43A C 0.7687(9) 0.5225(9) 0.3836(6) 0.0261(16) Uani 0.672(10) 1 d D . P A 1
H43A H 0.801829 0.496340 0.416162 0.039 Uiso 0.672(10) 1 calc R U P A 1
H43B H 0.720644 0.540219 0.405506 0.039 Uiso 0.672(10) 1 calc R U P A 1
H43C H 0.822394 0.582944 0.380306 0.039 Uiso 0.672(10) 1 calc R U P A 1
C44A C 0.7810(9) 0.4037(11) 0.2741(8) 0.0261(16) Uani 0.672(10) 1 d D . P A 1
H44A H 0.803197 0.371542 0.306993 0.039 Uiso 0.672(10) 1 calc R U P A 1
H44B H 0.842274 0.461677 0.274933 0.039 Uiso 0.672(10) 1 calc R U P A 1
H44C H 0.744603 0.354436 0.221856 0.039 Uiso 0.672(10) 1 calc R U P A 1
C41B C 0.7075(5) 0.4401(6) 0.3029(4) 0.0252(17) Uani 0.328(10) 1 d D . P A 2
C42B C 0.628(2) 0.366(2) 0.3276(18) 0.0261(16) Uani 0.328(10) 1 d D . P A 2
H42D H 0.656932 0.324797 0.345207 0.039 Uiso 0.328(10) 1 calc R U P A 2
H42E H 0.564169 0.321410 0.284401 0.039 Uiso 0.328(10) 1 calc R U P A 2
H42F H 0.612852 0.403444 0.369063 0.039 Uiso 0.328(10) 1 calc R U P A 2
C43B C 0.8005(15) 0.5226(15) 0.3726(11) 0.0261(16) Uani 0.328(10) 1 d D . P A 2
H43D H 0.825705 0.490662 0.404243 0.039 Uiso 0.328(10) 1 calc R U P A 2
H43E H 0.778490 0.567524 0.402373 0.039 Uiso 0.328(10) 1 calc R U P A 2
H43F H 0.856681 0.562100 0.355611 0.039 Uiso 0.328(10) 1 calc R U P A 2
C44B C 0.7481(19) 0.3783(19) 0.2520(13) 0.0261(16) Uani 0.328(10) 1 d D . P A 2
H44D H 0.754820 0.328299 0.272722 0.039 Uiso 0.328(10) 1 calc R U P A 2
H44E H 0.816328 0.424320 0.251134 0.039 Uiso 0.328(10) 1 calc R U P A 2
H44F H 0.698822 0.343210 0.200106 0.039 Uiso 0.328(10) 1 calc R U P A 2
C45A C 0.7502(6) 0.5863(7) 0.2144(5) 0.044(2) Uani 0.672(10) 1 d D . P A 1
C46A C 0.7075(14) 0.6407(13) 0.1741(10) 0.0416(19) Uani 0.672(10) 1 d D . P A 1
H46A H 0.761509 0.685287 0.158080 0.062 Uiso 0.672(10) 1 calc R U P A 1
H46B H 0.685882 0.681341 0.208639 0.062 Uiso 0.672(10) 1 calc R U P A 1
H46C H 0.647292 0.590992 0.129231 0.062 Uiso 0.672(10) 1 calc R U P A 1
C47A C 0.8531(9) 0.6568(11) 0.2778(7) 0.0416(19) Uani 0.672(10) 1 d D . P A 1
H47A H 0.897596 0.708664 0.261063 0.062 Uiso 0.672(10) 1 calc R U P A 1
H47B H 0.888012 0.617752 0.290233 0.062 Uiso 0.672(10) 1 calc R U P A 1
H47C H 0.840040 0.689629 0.322967 0.062 Uiso 0.672(10) 1 calc R U P A 1
C48A C 0.7768(11) 0.5219(10) 0.1493(8) 0.0416(19) Uani 0.672(10) 1 d D . P A 1
H48A H 0.829332 0.568146 0.133245 0.062 Uiso 0.672(10) 1 calc R U P A 1
H48B H 0.713441 0.476849 0.105622 0.062 Uiso 0.672(10) 1 calc R U P A 1
H48C H 0.804068 0.481408 0.169190 0.062 Uiso 0.672(10) 1 calc R U P A 1
C45B C 0.7502(6) 0.5863(7) 0.2144(5) 0.044(2) Uani 0.328(10) 1 d D . P A 2
C46B C 0.698(3) 0.618(3) 0.1578(16) 0.0416(19) Uani 0.328(10) 1 d D . P A 2
H46D H 0.750484 0.677333 0.152181 0.062 Uiso 0.328(10) 1 calc R U P A 2
H46E H 0.647339 0.635867 0.175982 0.062 Uiso 0.328(10) 1 calc R U P A 2
H46F H 0.661706 0.562284 0.108402 0.062 Uiso 0.328(10) 1 calc R U P A 2
C47B C 0.801(2) 0.6852(15) 0.2911(10) 0.0416(19) Uani 0.328(10) 1 d D . P A 2
H47D H 0.854579 0.742317 0.284192 0.062 Uiso 0.328(10) 1 calc R U P A 2
H47E H 0.832591 0.671115 0.333672 0.062 Uiso 0.328(10) 1 calc R U P A 2
H47F H 0.746587 0.702307 0.302022 0.062 Uiso 0.328(10) 1 calc R U P A 2
C48B C 0.8388(17) 0.569(2) 0.2001(16) 0.0416(19) Uani 0.328(10) 1 d D . P A 2
H48D H 0.883161 0.623759 0.185391 0.062 Uiso 0.328(10) 1 calc R U P A 2
H48E H 0.811662 0.503941 0.159023 0.062 Uiso 0.328(10) 1 calc R U P A 2
H48F H 0.879810 0.569354 0.246551 0.062 Uiso 0.328(10) 1 calc R U P A 2
C49 C 0.2245(7) 0.3624(7) 0.0854(5) 0.0295(19) Uani 1 1 d . . . . .
C50 C 0.1050(7) 0.3017(8) 0.0513(6) 0.041(2) Uani 1 1 d . . . . .
H50A H 0.075095 0.348547 0.056599 0.061 Uiso 1 1 calc R U . . .
H50B H 0.078217 0.255792 0.078213 0.061 Uiso 1 1 calc R U . . .
H50C H 0.085676 0.262152 -0.002801 0.061 Uiso 1 1 calc R U . . .
C51 C 0.2666(7) 0.4227(7) 0.0348(5) 0.033(2) Uani 1 1 d . . . . .
H51A H 0.236362 0.468713 0.033197 0.050 Uiso 1 1 calc R U . . .
H51B H 0.247276 0.375406 -0.016847 0.050 Uiso 1 1 calc R U . . .
H51C H 0.342668 0.462173 0.056141 0.050 Uiso 1 1 calc R U . . .
C52 C 0.2493(7) 0.4391(7) 0.1639(5) 0.034(2) Uani 1 1 d . . . . .
H52A H 0.222158 0.486296 0.157939 0.051 Uiso 1 1 calc R U . . .
H52B H 0.325020 0.477020 0.188772 0.051 Uiso 1 1 calc R U . . .
H52C H 0.216714 0.403069 0.195191 0.051 Uiso 1 1 calc R U . . .
C53 C 0.2331(7) 0.1653(7) 0.0146(5) 0.0294(19) Uani 1 1 d . . . . .
C54 C 0.1249(7) 0.0906(8) 0.0138(6) 0.041(2) Uani 1 1 d . . . . .
H54A H 0.097588 0.026208 -0.028500 0.061 Uiso 1 1 calc R U . . .
H54B H 0.077031 0.119537 0.007386 0.061 Uiso 1 1 calc R U . . .
H54C H 0.131536 0.078735 0.061961 0.061 Uiso 1 1 calc R U . . .
C55 C 0.2208(7) 0.1856(7) -0.0603(5) 0.031(2) Uani 1 1 d . . . . .
H55A H 0.200730 0.123419 -0.102794 0.047 Uiso 1 1 calc R U . . .
H55B H 0.287043 0.239182 -0.057755 0.047 Uiso 1 1 calc R U . . .
H55C H 0.166669 0.206985 -0.068149 0.047 Uiso 1 1 calc R U . . .
C56 C 0.2997(6) 0.1131(6) 0.0162(5) 0.0288(19) Uani 1 1 d . . . . .
H56A H 0.261494 0.045178 -0.023277 0.043 Uiso 1 1 calc R U . . .
H56B H 0.317204 0.107500 0.066203 0.043 Uiso 1 1 calc R U . . .
H56C H 0.363847 0.152526 0.006696 0.043 Uiso 1 1 calc R U . . .
O57A O 0.6357(12) 0.8774(12) 0.1734(9) 0.062(3) Uani 0.508(7) 1 d D U P B 1
C58A C 0.6168(17) 0.9600(14) 0.1719(12) 0.063(5) Uani 0.508(7) 1 d D U P B 1
H58A H 0.546171 0.945823 0.174431 0.075 Uiso 0.508(7) 1 calc R U P B 1
H58B H 0.623206 0.974047 0.124896 0.075 Uiso 0.508(7) 1 calc R U P B 1
C59A C 0.7000(17) 1.0493(16) 0.2420(12) 0.068(5) Uani 0.508(7) 1 d D U P B 1
H59A H 0.675919 1.099141 0.261660 0.082 Uiso 0.508(7) 1 calc R U P B 1
H59B H 0.765851 1.083723 0.231579 0.082 Uiso 0.508(7) 1 calc R U P B 1
C60A C 0.712(2) 0.994(2) 0.2965(15) 0.061(5) Uani 0.508(7) 1 d D U P B 1
H60A H 0.777428 1.035273 0.339616 0.073 Uiso 0.508(7) 1 calc R U P B 1
H60B H 0.651977 0.972974 0.316368 0.073 Uiso 0.508(7) 1 calc R U P B 1
C61A C 0.7123(19) 0.904(2) 0.2436(11) 0.068(4) Uani 0.508(7) 1 d D U P B 1
H61A H 0.781772 0.921827 0.237321 0.082 Uiso 0.508(7) 1 calc R U P B 1
H61B H 0.692946 0.847093 0.262782 0.082 Uiso 0.508(7) 1 calc R U P B 1
O57B O 0.7425(13) 0.9472(15) 0.3428(12) 0.088(5) Uani 0.492(7) 1 d D U P B 2
C58B C 0.836(2) 0.942(3) 0.3421(15) 0.118(8) Uani 0.492(7) 1 d D U P B 2
H58C H 0.833317 0.880259 0.349855 0.142 Uiso 0.492(7) 1 calc R U P B 2
H58D H 0.896927 1.002525 0.381514 0.142 Uiso 0.492(7) 1 calc R U P B 2
C59B C 0.837(2) 0.939(3) 0.2620(15) 0.108(8) Uani 0.492(7) 1 d D U P B 2
H59C H 0.848514 0.881410 0.236590 0.130 Uiso 0.492(7) 1 calc R U P B 2
H59D H 0.896164 1.002330 0.265376 0.130 Uiso 0.492(7) 1 calc R U P B 2
C60B C 0.734(2) 0.928(3) 0.2143(19) 0.104(8) Uani 0.492(7) 1 d D U P B 2
H60C H 0.741313 0.959167 0.175301 0.125 Uiso 0.492(7) 1 calc R U P B 2
H60D H 0.676495 0.857217 0.192578 0.125 Uiso 0.492(7) 1 calc R U P B 2
C61B C 0.733(4) 0.992(3) 0.2870(19) 0.094(6) Uani 0.492(7) 1 d D U P B 2
H61C H 0.790988 1.061484 0.304745 0.113 Uiso 0.492(7) 1 calc R U P B 2
H61D H 0.666433 0.995893 0.278289 0.113 Uiso 0.492(7) 1 calc R U P B 2
O62A O 0.3612(6) 0.7667(5) 0.0456(4) 0.0512(17) Uani 0.508(7) 1 d D U P B 1
C63A C 0.2828(14) 0.6831(14) -0.0259(10) 0.054(4) Uani 0.508(7) 1 d D U P B 1
H63A H 0.240070 0.623745 -0.014196 0.065 Uiso 0.508(7) 1 calc R U P B 1
H63B H 0.318475 0.662067 -0.060588 0.065 Uiso 0.508(7) 1 calc R U P B 1
C64A C 0.2136(16) 0.7199(14) -0.0638(12) 0.055(5) Uani 0.508(7) 1 d D U P B 1
H64A H 0.152510 0.707350 -0.045789 0.066 Uiso 0.508(7) 1 calc R U P B 1
H64B H 0.189332 0.687026 -0.119934 0.066 Uiso 0.508(7) 1 calc R U P B 1
C65A C 0.2868(18) 0.8325(17) -0.0383(17) 0.061(6) Uani 0.508(7) 1 d D U P B 1
H65A H 0.253549 0.873247 -0.017988 0.073 Uiso 0.508(7) 1 calc R U P B 1
H65B H 0.308209 0.850341 -0.080910 0.073 Uiso 0.508(7) 1 calc R U P B 1
C66A C 0.3807(16) 0.8496(17) 0.0245(12) 0.054(4) Uani 0.508(7) 1 d D U P B 1
H66A H 0.441683 0.865229 0.006080 0.065 Uiso 0.508(7) 1 calc R U P B 1
H66B H 0.398426 0.908948 0.069663 0.065 Uiso 0.508(7) 1 calc R U P B 1
O62B O 0.3612(6) 0.7667(5) 0.0456(4) 0.0512(17) Uani 0.492(7) 1 d D . P B 2
C63B C 0.3122(18) 0.7584(16) -0.0234(12) 0.047(4) Uani 0.492(7) 1 d D U P B 2
H63C H 0.236186 0.715021 -0.036991 0.057 Uiso 0.492(7) 1 calc R U P B 2
H63D H 0.337502 0.727396 -0.061880 0.057 Uiso 0.492(7) 1 calc R U P B 2
C64B C 0.3349(18) 0.8658(15) -0.0211(15) 0.051(5) Uani 0.492(7) 1 d D U P B 2
H64C H 0.321901 0.867839 -0.073116 0.061 Uiso 0.492(7) 1 calc R U P B 2
H64D H 0.291188 0.888903 0.003680 0.061 Uiso 0.492(7) 1 calc R U P B 2
C65B C 0.4495(16) 0.9307(15) 0.0252(11) 0.053(4) Uani 0.492(7) 1 d D U P B 2
H65C H 0.464786 0.999324 0.057476 0.063 Uiso 0.492(7) 1 calc R U P B 2
H65D H 0.495003 0.936320 -0.007252 0.063 Uiso 0.492(7) 1 calc R U P B 2
C66B C 0.4585(14) 0.8655(13) 0.0728(11) 0.049(4) Uani 0.492(7) 1 d D U P B 2
H66C H 0.518263 0.852509 0.069328 0.059 Uiso 0.492(7) 1 calc R U P B 2
H66D H 0.471838 0.903183 0.126853 0.059 Uiso 0.492(7) 1 calc R U P B 2
O67A O 0.7242(6) 0.8120(6) 0.4609(5) 0.064(2) Uani 0.508(7) 1 d D U P B 1
C68A C 0.8123(14) 0.8849(18) 0.4463(15) 0.068(5) Uani 0.508(7) 1 d D U P B 1
H68A H 0.811999 0.951081 0.458601 0.082 Uiso 0.508(7) 1 calc R U P B 1
H68B H 0.806362 0.859964 0.391882 0.082 Uiso 0.508(7) 1 calc R U P B 1
C69A C 0.9117(17) 0.897(2) 0.4951(15) 0.073(6) Uani 0.508(7) 1 d D U P B 1
H69A H 0.967285 0.968148 0.517160 0.088 Uiso 0.508(7) 1 calc R U P B 1
H69B H 0.937259 0.852763 0.467527 0.088 Uiso 0.508(7) 1 calc R U P B 1
C70A C 0.8679(18) 0.860(2) 0.5544(15) 0.080(7) Uani 0.508(7) 1 d D U P B 1
H70A H 0.865385 0.916359 0.591722 0.096 Uiso 0.508(7) 1 calc R U P B 1
H70B H 0.913216 0.838674 0.582040 0.096 Uiso 0.508(7) 1 calc R U P B 1
C71A C 0.7582(18) 0.772(2) 0.5139(17) 0.070(6) Uani 0.508(7) 1 d D U P B 1
H71A H 0.759089 0.707799 0.488235 0.083 Uiso 0.508(7) 1 calc R U P B 1
H71B H 0.716084 0.761367 0.548553 0.083 Uiso 0.508(7) 1 calc R U P B 1
O67B O 0.7242(6) 0.8120(6) 0.4609(5) 0.064(2) Uani 0.492(7) 1 d D . P B 2
C68B C 0.8087(13) 0.9062(15) 0.5189(14) 0.067(5) Uani 0.492(7) 1 d D U P B 2
H68C H 0.790071 0.925141 0.565507 0.081 Uiso 0.492(7) 1 calc R U P B 2
H68D H 0.827969 0.962810 0.499668 0.081 Uiso 0.492(7) 1 calc R U P B 2
C69B C 0.8973(17) 0.876(2) 0.5335(16) 0.054(5) Uani 0.492(7) 1 d D U P B 2
H69C H 0.917124 0.856796 0.487562 0.065 Uiso 0.492(7) 1 calc R U P B 2
H69D H 0.959720 0.928877 0.576788 0.065 Uiso 0.492(7) 1 calc R U P B 2
C70B C 0.8323(15) 0.786(2) 0.5524(14) 0.062(6) Uani 0.492(7) 1 d D U P B 2
H70C H 0.840929 0.806535 0.607523 0.074 Uiso 0.492(7) 1 calc R U P B 2
H70D H 0.854216 0.732429 0.538981 0.074 Uiso 0.492(7) 1 calc R U P B 2
C71B C 0.7170(16) 0.745(2) 0.5050(18) 0.067(6) Uani 0.492(7) 1 d D U P B 2
H71C H 0.686389 0.673632 0.470947 0.080 Uiso 0.492(7) 1 calc R U P B 2
H71D H 0.674269 0.750813 0.538458 0.080 Uiso 0.492(7) 1 calc R U P B 2

loop_
_atom_site_aniso_label
_atom_site_aniso_U_11
_atom_site_aniso_U_22
_atom_site_aniso_U_33
_atom_site_aniso_U_23
_atom_site_aniso_U_13
_atom_site_aniso_U_12
Mn1 0.0195(6) 0.0146(6) 0.0121(6) 0.0052(5) -0.0016(5) 0.0087(5)
O1 0.041(4) 0.042(4) 0.028(3) 0.019(3) 0.012(3) 0.030(3)
C1 0.025(4) 0.026(4) 0.015(4) 0.012(3) 0.003(3) 0.012(4)
K1 0.0444(12) 0.0408(11) 0.0206(10) -0.0042(9) -0.0067(8) 0.0296(10)
P1 0.0182(10) 0.0153(10) 0.0146(10) 0.0071(8) 0.0013(8) 0.0076(9)
N1 0.013(3) 0.013(3) 0.013(3) 0.006(2) -0.001(2) 0.004(2)
K2 0.115(2) 0.0830(17) 0.0188(11) 0.0259(11) 0.0280(12) 0.0866(17)
N2 0.042(2) 0.050(2) 0.0196(17) 0.0239(17) 0.0149(15) 0.036(2)
C2 0.020(4) 0.015(4) 0.019(3) 0.006(3) -0.002(3) 0.010(3)
O2 0.036(3) 0.017(3) 0.020(3) -0.001(2) 0.000(2) 0.006(3)
Mn2 0.0221(6) 0.0255(7) 0.0125(6) 0.0131(5) 0.0079(5) 0.0159(6)
P2 0.0251(11) 0.0174(11) 0.0141(10) 0.0080(9) -0.0003(8) 0.0096(9)
O3 0.021(3) 0.019(3) 0.017(3) 0.006(2) 0.000(2) 0.009(2)
C3 0.027(4) 0.018(4) 0.025(4) 0.013(3) 0.003(3) 0.012(3)
P3 0.0227(11) 0.0265(12) 0.0207(11) 0.0191(10) 0.0062(9) 0.0127(10)
O4 0.031(3) 0.031(3) 0.024(3) 0.006(3) 0.005(2) 0.020(3)
C4 0.012(3) 0.012(3) 0.018(3) 0.006(3) -0.005(3) 0.003(3)
P4 0.0232(11) 0.0321(12) 0.0155(11) 0.0165(9) 0.0079(8) 0.0192(10)
C8 0.026(4) 0.021(3) 0.014(3) 0.010(3) 0.005(3) 0.016(3)
C5 0.028(4) 0.013(4) 0.022(4) 0.005(3) -0.001(3) 0.003(3)
O5 0.059(4) 0.035(3) 0.025(3) 0.013(3) 0.009(3) 0.031(3)
C7 0.033(4) 0.023(4) 0.014(3) 0.004(3) -0.005(3) 0.012(3)
C6 0.037(5) 0.033(4) 0.013(4) 0.003(3) -0.005(3) 0.021(4)
O6 0.035(3) 0.034(3) 0.017(3) 0.014(2) 0.010(2) 0.026(3)
O7 0.045(4) 0.042(4) 0.016(3) 0.020(3) 0.016(3) 0.024(3)
O8 0.037(3) 0.037(3) 0.029(3) 0.017(3) 0.012(3) 0.029(3)
C34 0.019(4) 0.028(4) 0.021(4) 0.012(4) -0.001(3) 0.013(3)
C11 0.046(5) 0.028(4) 0.016(3) 0.014(3) 0.011(3) 0.024(4)
C10 0.025(4) 0.017(4) 0.022(4) 0.008(3) 0.006(3) 0.012(3)
C9 0.019(4) 0.024(4) 0.016(4) 0.008(3) 0.005(3) 0.008(3)
C35 0.020(4) 0.037(5) 0.026(5) 0.018(4) -0.001(3) 0.012(4)
C12 0.042(2) 0.050(2) 0.0196(17) 0.0239(17) 0.0149(15) 0.036(2)
C36 0.031(5) 0.031(5) 0.016(4) 0.014(4) -0.002(3) 0.007(4)
C13 0.042(2) 0.050(2) 0.0196(17) 0.0239(17) 0.0149(15) 0.036(2)
C37 0.034(5) 0.032(5) 0.047(5) 0.019(4) 0.001(4) 0.023(4)
C14 0.042(2) 0.050(2) 0.0196(17) 0.0239(17) 0.0149(15) 0.036(2)
C15 0.042(2) 0.050(2) 0.0196(17) 0.0239(17) 0.0149(15) 0.036(2)
C16 0.040(5) 0.035(5) 0.013(4) 0.011(3) 0.001(3) 0.024(4)
C30 0.026(4) 0.023(4) 0.026(4) 0.011(3) -0.002(3) 0.012(3)
C31 0.016(4) 0.022(4) 0.038(5) 0.011(4) 0.004(3) 0.007(3)
C32 0.027(4) 0.019(4) 0.029(4) 0.005(3) -0.004(3) 0.012(3)
C33 0.030(5) 0.031(5) 0.035(5) 0.020(4) 0.005(4) 0.003(4)
C17 0.042(2) 0.050(2) 0.0196(17) 0.0239(17) 0.0149(15) 0.036(2)
C18 0.024(4) 0.045(5) 0.025(4) 0.026(3) 0.010(3) 0.025(4)
C19 0.031(4) 0.026(4) 0.015(3) 0.015(3) 0.011(3) 0.017(4)
C20 0.022(4) 0.033(4) 0.020(4) 0.020(3) 0.012(3) 0.017(4)
C22 0.033(4) 0.021(4) 0.021(4) 0.009(3) 0.004(3) 0.017(3)
C23 0.031(4) 0.040(5) 0.021(5) 0.009(4) -0.001(3) 0.021(4)
C24 0.063(6) 0.035(5) 0.027(5) 0.020(4) 0.012(4) 0.034(5)
C25 0.042(5) 0.027(5) 0.020(4) 0.012(3) 0.005(4) 0.021(4)
C26 0.028(4) 0.021(4) 0.015(4) 0.008(3) 0.001(3) 0.010(4)
C29 0.034(5) 0.040(5) 0.028(5) 0.018(4) 0.010(4) 0.022(4)
C28 0.040(5) 0.036(5) 0.011(4) 0.008(4) 0.001(3) 0.021(4)
C27 0.047(6) 0.032(5) 0.037(6) 0.023(5) 0.009(4) 0.012(4)
C41A 0.016(4) 0.035(5) 0.032(4) 0.026(3) 0.003(3) 0.011(3)
C42A 0.019(3) 0.037(4) 0.030(4) 0.027(3) 0.005(3) 0.013(3)
C43A 0.019(3) 0.037(4) 0.030(4) 0.027(3) 0.005(3) 0.013(3)
C44A 0.019(3) 0.037(4) 0.030(4) 0.027(3) 0.005(3) 0.013(3)
C41B 0.016(4) 0.035(5) 0.032(4) 0.026(3) 0.003(3) 0.011(3)
C42B 0.019(3) 0.037(4) 0.030(4) 0.027(3) 0.005(3) 0.013(3)
C43B 0.019(3) 0.037(4) 0.030(4) 0.027(3) 0.005(3) 0.013(3)
C44B 0.019(3) 0.037(4) 0.030(4) 0.027(3) 0.005(3) 0.013(3)
C45A 0.030(4) 0.050(5) 0.054(5) 0.041(4) 0.010(4) 0.009(4)
C46A 0.026(4) 0.051(5) 0.052(5) 0.040(4) 0.013(3) 0.009(3)
C47A 0.026(4) 0.051(5) 0.052(5) 0.040(4) 0.013(3) 0.009(3)
C48A 0.026(4) 0.051(5) 0.052(5) 0.040(4) 0.013(3) 0.009(3)
C45B 0.030(4) 0.050(5) 0.054(5) 0.041(4) 0.010(4) 0.009(4)
C46B 0.026(4) 0.051(5) 0.052(5) 0.040(4) 0.013(3) 0.009(3)
C47B 0.026(4) 0.051(5) 0.052(5) 0.040(4) 0.013(3) 0.009(3)
C48B 0.026(4) 0.051(5) 0.052(5) 0.040(4) 0.013(3) 0.009(3)
C49 0.036(4) 0.055(5) 0.018(4) 0.023(4) 0.009(3) 0.034(4)
C50 0.033(4) 0.063(6) 0.042(6) 0.024(5) 0.010(4) 0.035(5)
C51 0.052(5) 0.047(5) 0.020(4) 0.023(4) 0.012(4) 0.035(5)
C52 0.044(5) 0.057(6) 0.029(4) 0.024(4) 0.018(4) 0.043(5)
C53 0.037(5) 0.025(4) 0.021(4) 0.011(3) 0.001(4) 0.013(4)
C54 0.036(5) 0.041(6) 0.037(6) 0.020(5) 0.005(4) 0.009(4)
C55 0.037(5) 0.028(5) 0.025(4) 0.011(4) -0.002(4) 0.016(4)
C56 0.030(5) 0.025(4) 0.027(5) 0.012(4) -0.001(4) 0.011(4)
O57A 0.070(8) 0.071(7) 0.064(8) 0.030(6) 0.044(6) 0.037(6)
C58A 0.071(12) 0.055(9) 0.062(10) 0.023(8) 0.032(8) 0.025(8)
C59A 0.059(12) 0.061(9) 0.076(12) 0.024(7) 0.023(9) 0.021(9)
C60A 0.047(10) 0.074(10) 0.072(8) 0.027(7) 0.034(8) 0.031(8)
C61A 0.088(11) 0.078(10) 0.062(9) 0.036(8) 0.046(7) 0.045(9)
O57B 0.062(8) 0.094(11) 0.099(10) 0.028(8) 0.041(8) 0.026(8)
C58B 0.067(13) 0.19(2) 0.081(13) 0.023(15) 0.033(12) 0.057(14)
C59B 0.088(13) 0.148(19) 0.084(14) 0.029(14) 0.042(10) 0.054(14)
C60B 0.094(13) 0.115(16) 0.088(10) 0.011(12) 0.028(11) 0.049(13)
C61B 0.091(14) 0.089(14) 0.091(12) 0.022(9) 0.047(10) 0.030(10)
O62A 0.079(5) 0.058(4) 0.040(3) 0.031(3) 0.026(3) 0.043(4)
C63A 0.066(10) 0.059(7) 0.049(7) 0.029(6) 0.022(6) 0.033(8)
C64A 0.063(10) 0.063(9) 0.047(10) 0.030(8) 0.020(6) 0.031(8)
C65A 0.076(13) 0.064(9) 0.057(11) 0.039(10) 0.024(10) 0.034(9)
C66A 0.075(10) 0.057(7) 0.046(9) 0.029(7) 0.029(7) 0.035(7)
O62B 0.079(5) 0.058(4) 0.040(3) 0.031(3) 0.026(3) 0.043(4)
C63B 0.074(10) 0.060(8) 0.035(7) 0.037(7) 0.021(6) 0.044(7)
C64B 0.082(11) 0.065(10) 0.051(11) 0.048(10) 0.047(8) 0.051(9)
C65B 0.089(10) 0.050(9) 0.048(10) 0.031(8) 0.042(8) 0.044(8)
C66B 0.075(9) 0.057(9) 0.037(9) 0.028(7) 0.032(7) 0.037(6)
O67A 0.045(4) 0.060(5) 0.074(5) 0.010(4) -0.003(3) 0.029(4)
C68A 0.070(8) 0.072(12) 0.079(12) 0.029(10) 0.019(8) 0.049(9)
C69A 0.053(7) 0.080(14) 0.079(14) 0.032(11) 0.016(9) 0.025(9)
C70A 0.049(11) 0.099(14) 0.070(12) 0.035(11) 0.002(8) 0.018(10)
C71A 0.039(11) 0.102(13) 0.053(11) 0.026(9) 0.005(9) 0.026(9)
O67B 0.045(4) 0.060(5) 0.074(5) 0.010(4) -0.003(3) 0.029(4)
C68B 0.042(9) 0.076(9) 0.072(11) 0.019(8) 0.004(8) 0.027(7)
C69B 0.043(8) 0.090(11) 0.052(12) 0.039(9) 0.030(8) 0.038(8)
C70B 0.031(10) 0.085(13) 0.056(12) 0.037(10) 0.001(8) 0.013(10)
C71B 0.037(10) 0.085(12) 0.058(13) 0.014(10) -0.010(10) 0.027(9)

loop_
_atom_type_symbol
_atom_type_description
_atom_type_scat_dispersion_real
_atom_type_scat_dispersion_imag
_atom_type_scat_source
C C 0.0033 0.0016 'International Tables Vol C Tables 4.2.6.8 and 6.1.1.4'
H H 0.0000 0.0000 'International Tables Vol C Tables 4.2.6.8 and 6.1.1.4'
K K 0.2009 0.2494 'International Tables Vol C Tables 4.2.6.8 and 6.1.1.4'
Mn Mn 0.3368 0.7283 'International Tables Vol C Tables 4.2.6.8 and 6.1.1.4'
N N 0.0061 0.0033 'International Tables Vol C Tables 4.2.6.8 and 6.1.1.4'
O O 0.0106 0.0060 'International Tables Vol C Tables 4.2.6.8 and 6.1.1.4'
P P 0.1023 0.0942 'International Tables Vol C Tables 4.2.6.8 and 6.1.1.4'

loop_
_geom_angle_atom_site_label_1
_geom_angle_atom_site_label_2
_geom_angle_atom_site_label_3
_geom_angle
_geom_angle_site_symmetry_1
_geom_angle_site_symmetry_3
_geom_angle_publ_flag
C1 Mn1 C2 88.0(4) . . ?
C1 Mn1 N1 98.8(3) . . ?
C2 Mn1 N1 172.2(3) . . ?
C1 Mn1 O3 169.4(3) . . ?
C2 Mn1 O3 92.5(3) . . ?
N1 Mn1 O3 81.5(2) . . ?
C1 Mn1 P1 90.4(2) . . ?
C2 Mn1 P1 103.6(2) . . ?
N1 Mn1 P1 80.27(17) . . ?
O3 Mn1 P1 79.24(15) . . ?
C1 Mn1 P2 93.1(3) . . ?
C2 Mn1 P2 96.8(2) . . ?
N1 Mn1 P2 79.16(17) . . ?
O3 Mn1 P2 97.33(15) . . ?
P1 Mn1 P2 159.42(9) . . ?
O1 C1 Mn1 172.9(7) . . ?
O5 K1 O4 71.17(18) . . ?
O5 K1 O2 164.4(2) . 2_676 ?
O4 K1 O2 117.07(18) . 2_676 ?
O5 K1 O67A 87.9(2) . . ?
O4 K1 O67A 153.4(2) . . ?
O2 K1 O67A 80.0(2) 2_676 . ?
O5 K1 O67B 87.9(2) . . ?
O4 K1 O67B 153.4(2) . . ?
O2 K1 O67B 80.0(2) 2_676 . ?
O5 K1 O3 104.41(19) . . ?
O4 K1 O3 46.90(16) . . ?
O2 K1 O3 90.10(17) 2_676 . ?
O67A K1 O3 159.2(2) . . ?
O67B K1 O3 159.2(2) . . ?
O5 K1 O57B 86.0(4) . . ?
O4 K1 O57B 86.8(4) . . ?
O2 K1 O57B 81.5(4) 2_676 . ?
O67B K1 O57B 75.2(5) . . ?
O3 K1 O57B 121.6(4) . . ?
O5 K1 C60A 88.7(4) . . ?
O4 K1 C60A 66.9(5) . . ?
O2 K1 C60A 83.2(5) 2_676 . ?
O67A K1 C60A 97.3(5) . . ?
O3 K1 C60A 99.6(4) . . ?
C9 P1 C30 107.7(3) . . ?
C9 P1 C34 102.8(4) . . ?
C30 P1 C34 108.7(3) . . ?
C9 P1 Mn1 89.4(3) . . ?
C30 P1 Mn1 120.0(2) . . ?
C34 P1 Mn1 123.0(3) . . ?
C8 N1 C4 120.2(7) . . ?
C8 N1 Mn1 118.8(5) . . ?
C4 N1 Mn1 120.7(5) . . ?
O4 K2 O5 71.01(18) . . ?
O4 K2 O7 147.5(2) . 2_665 ?
O5 K2 O7 122.4(2) . 2_665 ?
O4 K2 O62A 81.9(2) . . ?
O5 K2 O62A 151.7(2) . . ?
O7 K2 O62A 77.49(19) 2_665 . ?
O4 K2 O62B 81.9(2) . . ?
O5 K2 O62B 151.7(2) . . ?
O7 K2 O62B 77.49(19) 2_665 . ?
O4 K2 O6 114.48(18) . . ?
O5 K2 O6 46.57(17) . . ?
O7 K2 O6 90.83(17) 2_665 . ?
O62A K2 O6 161.5(2) . . ?
O62B K2 O6 161.5(2) . . ?
O4 K2 O57A 68.3(3) . . ?
O5 K2 O57A 82.6(3) . . ?
O7 K2 O57A 83.4(3) 2_665 . ?
O62A K2 O57A 80.0(3) . . ?
O6 K2 O57A 113.2(3) . . ?
O4 K2 C51 133.2(2) . . ?
O5 K2 C51 102.5(2) . . ?
O7 K2 C51 76.2(2) 2_665 . ?
O62A K2 C51 101.9(2) . . ?
O62B K2 C51 101.9(2) . . ?
O6 K2 C51 60.96(19) . . ?
O57A K2 C51 158.5(3) . . ?
O4 K2 C63A 101.8(3) . . ?
O5 K2 C63A 171.0(4) . . ?
O7 K2 C63A 66.5(4) 2_665 . ?
O62A K2 C63A 24.2(3) . . ?
O6 K2 C63A 137.4(3) . . ?
O57A K2 C63A 100.0(4) . . ?
C51 K2 C63A 78.3(3) . . ?
O4 K2 C10 15.43(17) . . ?
O5 K2 C10 78.02(19) . . ?
O7 K2 C10 153.27(18) 2_665 . ?
O62A K2 C10 77.8(2) . . ?
O62B K2 C10 77.8(2) . . ?
O6 K2 C10 115.61(18) . . ?
O57A K2 C10 82.5(3) . . ?
C51 K2 C10 119.0(2) . . ?
C63A K2 C10 93.7(4) . . ?
C15 N2 C17 121.7(7) . . ?
C15 N2 Mn2 117.8(6) . . ?
C17 N2 Mn2 120.1(6) . . ?
O2 C2 Mn1 175.9(7) . . ?
C2 O2 K1 165.6(5) . 2_676 ?
C20 Mn2 C19 86.9(3) . . ?
C20 Mn2 N2 98.6(3) . . ?
C19 Mn2 N2 172.9(3) . . ?
C20 Mn2 O6 169.3(3) . . ?
C19 Mn2 O6 93.7(3) . . ?
N2 Mn2 O6 81.7(3) . . ?
C20 Mn2 P3 90.4(3) . . ?
C19 Mn2 P3 103.6(3) . . ?
N2 Mn2 P3 80.9(2) . . ?
O6 Mn2 P3 79.13(16) . . ?
C20 Mn2 P4 93.2(3) . . ?
C19 Mn2 P4 96.4(3) . . ?
N2 Mn2 P4 79.0(2) . . ?
O6 Mn2 P4 97.31(16) . . ?
P3 Mn2 P4 159.88(9) . . ?
C3 P2 C26 106.4(4) . . ?
C3 P2 C22 106.7(4) . . ?
C26 P2 C22 106.5(4) . . ?
C3 P2 Mn1 98.8(2) . . ?
C26 P2 Mn1 121.7(3) . . ?
C22 P2 Mn1 115.1(3) . . ?
C10 O3 Mn1 117.6(5) . . ?
C10 O3 K1 91.1(4) . . ?
Mn1 O3 K1 151.3(2) . . ?
C4 C3 P2 114.5(6) . . ?
C4 C3 H3A 108.6 . . ?
P2 C3 H3A 108.6 . . ?
C4 C3 H3B 108.6 . . ?
P2 C3 H3B 108.6 . . ?
H3A C3 H3B 107.6 . . ?
C16 P3 C41B 103.5(4) . . ?
C16 P3 C41A 103.5(4) . . ?
C16 P3 C45B 105.7(4) . . ?
C41B P3 C45B 109.1(4) . . ?
C16 P3 C45A 105.7(4) . . ?
C41A P3 C45A 109.1(4) . . ?
C16 P3 Mn2 89.4(3) . . ?
C41B P3 Mn2 122.2(3) . . ?
C41A P3 Mn2 122.2(3) . . ?
C45B P3 Mn2 121.1(3) . . ?
C45A P3 Mn2 121.1(3) . . ?
C10 O4 K2 130.8(5) . . ?
C10 O4 K1 97.8(5) . . ?
K2 O4 K1 108.6(2) . . ?
N1 C4 C3 117.2(7) . . ?
N1 C4 C5 117.0(7) . . ?
C3 C4 C5 125.6(7) . . ?
C18 P4 C53 106.0(4) . . ?
C18 P4 C49 105.5(4) . . ?
C53 P4 C49 108.0(4) . . ?
C18 P4 Mn2 99.4(3) . . ?
C53 P4 Mn2 121.4(3) . . ?
C49 P4 Mn2 114.7(3) . . ?
N1 C8 C7 124.7(7) . . ?
N1 C8 C9 112.6(7) . . ?
C7 C8 C9 122.7(7) . . ?
C6 C5 C4 120.4(7) . . ?
C6 C5 H5 119.8 . . ?
C4 C5 H5 119.8 . . ?
C11 O5 K1 148.8(5) . . ?
C11 O5 K2 98.3(5) . . ?
K1 O5 K2 109.0(2) . . ?
C8 C7 C6 115.9(7) . . ?
C8 C7 H7 122.1 . . ?
C6 C7 H7 122.1 . . ?
C5 C6 C7 120.6(8) . . ?
C5 C6 H6 119.7 . . ?
C7 C6 H6 119.7 . . ?
C11 O6 Mn2 117.0(5) . . ?
C11 O6 K2 90.4(4) . . ?
Mn2 O6 K2 152.5(3) . . ?
C19 O7 K2 164.8(5) . 2_665 ?
C37 C34 C36 110.3(7) . . ?
C37 C34 C35 107.7(7) . . ?
C36 C34 C35 106.2(7) . . ?
C37 C34 P1 110.2(6) . . ?
C36 C34 P1 112.2(5) . . ?
C35 C34 P1 110.0(5) . . ?
O5 C11 O6 124.6(7) . . ?
O5 C11 C16 118.6(8) . . ?
O6 C11 C16 116.8(7) . . ?
O4 C10 O3 124.2(7) . . ?
O4 C10 C9 119.7(7) . . ?
O3 C10 C9 115.9(7) . . ?
O4 C10 K2 33.8(4) . . ?
O3 C10 K2 134.5(5) . . ?
C9 C10 K2 97.4(5) . . ?
C8 C9 C10 105.8(6) . . ?
C8 C9 P1 105.6(5) . . ?
C10 C9 P1 104.1(5) . . ?
C8 C9 H9 113.5 . . ?
C10 C9 H9 113.5 . . ?
P1 C9 H9 113.5 . . ?
C34 C35 H35A 109.5 . . ?
C34 C35 H35B 109.5 . . ?
H35A C35 H35B 109.5 . . ?
C34 C35 H35C 109.5 . . ?
H35A C35 H35C 109.5 . . ?
H35B C35 H35C 109.5 . . ?
C13 C12 C17 122.1(9) . . ?
C13 C12 H12 118.9 . . ?
C17 C12 H12 118.9 . . ?
C34 C36 H36A 109.5 . . ?
C34 C36 H36B 109.5 . . ?
H36A C36 H36B 109.5 . . ?
C34 C36 H36C 109.5 . . ?
H36A C36 H36C 109.5 . . ?
H36B C36 H36C 109.5 . . ?
C12 C13 C14 121.2(8) . . ?
C12 C13 H13 119.4 . . ?
C14 C13 H13 119.4 . . ?
C34 C37 H37A 109.5 . . ?
C34 C37 H37B 109.5 . . ?
H37A C37 H37B 109.5 . . ?
C34 C37 H37C 109.5 . . ?
H37A C37 H37C 109.5 . . ?
H37B C37 H37C 109.5 . . ?
C15 C14 C13 117.3(9) . . ?
C15 C14 H14 121.4 . . ?
C13 C14 H14 121.4 . . ?
N2 C15 C14 121.9(9) . . ?
N2 C15 C16 113.6(7) . . ?
C14 C15 C16 124.4(9) . . ?
C15 C16 C11 103.6(6) . . ?
C15 C16 P3 106.7(6) . . ?
C11 C16 P3 103.9(5) . . ?
C15 C16 H16 113.9 . . ?
C11 C16 H16 113.9 . . ?
P3 C16 H16 113.9 . . ?
C33 C30 C31 108.1(7) . . ?
C33 C30 C32 110.6(6) . . ?
C31 C30 C32 105.9(6) . . ?
C33 C30 P1 114.8(6) . . ?
C31 C30 P1 109.6(5) . . ?
C32 C30 P1 107.5(5) . . ?
C30 C31 H31A 109.5 . . ?
C30 C31 H31B 109.5 . . ?
H31A C31 H31B 109.5 . . ?
C30 C31 H31C 109.5 . . ?
H31A C31 H31C 109.5 . . ?
H31B C31 H31C 109.5 . . ?
C30 C32 H32A 109.5 . . ?
C30 C32 H32B 109.5 . . ?
H32A C32 H32B 109.5 . . ?
C30 C32 H32C 109.5 . . ?
H32A C32 H32C 109.5 . . ?
H32B C32 H32C 109.5 . . ?
C30 C33 H33A 109.5 . . ?
C30 C33 H33B 109.5 . . ?
H33A C33 H33B 109.5 . . ?
C30 C33 H33C 109.5 . . ?
H33A C33 H33C 109.5 . . ?
H33B C33 H33C 109.5 . . ?
C18 C17 N2 119.3(7) . . ?
C18 C17 C12 126.0(8) . . ?
N2 C17 C12 114.6(8) . . ?
C17 C18 P4 113.4(6) . . ?
C17 C18 H18A 108.9 . . ?
P4 C18 H18A 108.9 . . ?
C17 C18 H18B 108.9 . . ?
P4 C18 H18B 108.9 . . ?
H18A C18 H18B 107.7 . . ?
O7 C19 Mn2 176.8(8) . . ?
O8 C20 Mn2 173.1(7) . . ?
C24 C22 C23 110.4(7) . . ?
C24 C22 C25 106.6(7) . . ?
C23 C22 C25 108.3(7) . . ?
C24 C22 P2 115.2(6) . . ?
C23 C22 P2 109.9(5) . . ?
C25 C22 P2 106.1(5) . . ?
C22 C23 H23A 109.5 . . ?
C22 C23 H23B 109.5 . . ?
H23A C23 H23B 109.5 . . ?
C22 C23 H23C 109.5 . . ?
H23A C23 H23C 109.5 . . ?
H23B C23 H23C 109.5 . . ?
C22 C24 H24A 109.5 . . ?
C22 C24 H24B 109.5 . . ?
H24A C24 H24B 109.5 . . ?
C22 C24 H24C 109.5 . . ?
H24A C24 H24C 109.5 . . ?
H24B C24 H24C 109.5 . . ?
C22 C25 H25A 109.5 . . ?
C22 C25 H25B 109.5 . . ?
H25A C25 H25B 109.5 . . ?
C22 C25 H25C 109.5 . . ?
H25A C25 H25C 109.5 . . ?
H25B C25 H25C 109.5 . . ?
C27 C26 C29 105.2(7) . . ?
C27 C26 C28 110.3(7) . . ?
C29 C26 C28 105.9(7) . . ?
C27 C26 P2 113.2(6) . . ?
C29 C26 P2 109.6(5) . . ?
C28 C26 P2 112.2(6) . . ?
C26 C29 H29A 109.5 . . ?
C26 C29 H29B 109.5 . . ?
H29A C29 H29B 109.5 . . ?
C26 C29 H29C 109.5 . . ?
H29A C29 H29C 109.5 . . ?
H29B C29 H29C 109.5 . . ?
C26 C28 H28A 109.5 . . ?
C26 C28 H28B 109.5 . . ?
H28A C28 H28B 109.5 . . ?
C26 C28 H28C 109.5 . . ?
H28A C28 H28C 109.5 . . ?
H28B C28 H28C 109.5 . . ?
C26 C27 H27A 109.5 . . ?
C26 C27 H27B 109.5 . . ?
H27A C27 H27B 109.5 . . ?
C26 C27 H27C 109.5 . . ?
H27A C27 H27C 109.5 . . ?
H27B C27 H27C 109.5 . . ?
C42A C41A C44A 108.2(9) . . ?
C42A C41A C43A 106.0(8) . . ?
C44A C41A C43A 108.5(8) . . ?
C42A C41A P3 108.7(8) . . ?
C44A C41A P3 113.3(6) . . ?
C43A C41A P3 111.7(6) . . ?
C41A C42A H42A 109.5 . . ?
C41A C42A H42B 109.5 . . ?
H42A C42A H42B 109.5 . . ?
C41A C42A H42C 109.5 . . ?
H42A C42A H42C 109.5 . . ?
H42B C42A H42C 109.5 . . ?
C41A C43A H43A 109.5 . . ?
C41A C43A H43B 109.5 . . ?
H43A C43A H43B 109.5 . . ?
C41A C43A H43C 109.5 . . ?
H43A C43A H43C 109.5 . . ?
H43B C43A H43C 109.5 . . ?
C41A C44A H44A 109.5 . . ?
C41A C44A H44B 109.5 . . ?
H44A C44A H44B 109.5 . . ?
C41A C44A H44C 109.5 . . ?
H44A C44A H44C 109.5 . . ?
H44B C44A H44C 109.5 . . ?
C42B C41B C43B 110.2(14) . . ?
C42B C41B C44B 106.5(14) . . ?
C43B C41B C44B 108.1(12) . . ?
C42B C41B P3 112.1(16) . . ?
C43B C41B P3 115.9(10) . . ?
C44B C41B P3 103.4(11) . . ?
C41B C42B H42D 109.5 . . ?
C41B C42B H42E 109.5 . . ?
H42D C42B H42E 109.5 . . ?
C41B C42B H42F 109.5 . . ?
H42D C42B H42F 109.5 . . ?
H42E C42B H42F 109.5 . . ?
C41B C43B H43D 109.5 . . ?
C41B C43B H43E 109.5 . . ?
H43D C43B H43E 109.5 . . ?
C41B C43B H43F 109.5 . . ?
H43D C43B H43F 109.5 . . ?
H43E C43B H43F 109.5 . . ?
C41B C44B H44D 109.5 . . ?
C41B C44B H44E 109.5 . . ?
H44D C44B H44E 109.5 . . ?
C41B C44B H44F 109.5 . . ?
H44D C44B H44F 109.5 . . ?
H44E C44B H44F 109.5 . . ?
C46A C45A C47A 113.4(10) . . ?
C46A C45A C48A 102.3(10) . . ?
C47A C45A C48A 105.8(9) . . ?
C46A C45A P3 111.5(9) . . ?
C47A C45A P3 117.7(7) . . ?
C48A C45A P3 104.4(7) . . ?
C45A C46A H46A 109.5 . . ?
C45A C46A H46B 109.5 . . ?
H46A C46A H46B 109.5 . . ?
C45A C46A H46C 109.5 . . ?
H46A C46A H46C 109.5 . . ?
H46B C46A H46C 109.5 . . ?
C45A C47A H47A 109.5 . . ?
C45A C47A H47B 109.5 . . ?
H47A C47A H47B 109.5 . . ?
C45A C47A H47C 109.5 . . ?
H47A C47A H47C 109.5 . . ?
H47B C47A H47C 109.5 . . ?
C45A C48A H48A 109.5 . . ?
C45A C48A H48B 109.5 . . ?
H48A C48A H48B 109.5 . . ?
C45A C48A H48C 109.5 . . ?
H48A C48A H48C 109.5 . . ?
H48B C48A H48C 109.5 . . ?
C48B C45B C46B 116.2(17) . . ?
C48B C45B C47B 105.7(13) . . ?
C46B C45B C47B 102.0(15) . . ?
C48B C45B P3 119.0(11) . . ?
C46B C45B P3 108.1(16) . . ?
C47B C45B P3 103.5(10) . . ?
C45B C46B H46D 109.5 . . ?
C45B C46B H46E 109.5 . . ?
H46D C46B H46E 109.5 . . ?
C45B C46B H46F 109.5 . . ?
H46D C46B H46F 109.5 . . ?
H46E C46B H46F 109.5 . . ?
C45B C47B H47D 109.5 . . ?
C45B C47B H47E 109.5 . . ?
H47D C47B H47E 109.5 . . ?
C45B C47B H47F 109.5 . . ?
H47D C47B H47F 109.5 . . ?
H47E C47B H47F 109.5 . . ?
C45B C48B H48D 109.5 . . ?
C45B C48B H48E 109.5 . . ?
H48D C48B H48E 109.5 . . ?
C45B C48B H48F 109.5 . . ?
H48D C48B H48F 109.5 . . ?
H48E C48B H48F 109.5 . . ?
C52 C49 C50 107.0(7) . . ?
C52 C49 C51 107.9(8) . . ?
C50 C49 C51 108.6(7) . . ?
C52 C49 P4 107.3(5) . . ?
C50 C49 P4 116.8(7) . . ?
C51 C49 P4 109.0(6) . . ?
C49 C50 H50A 109.5 . . ?
C49 C50 H50B 109.5 . . ?
H50A C50 H50B 109.5 . . ?
C49 C50 H50C 109.5 . . ?
H50A C50 H50C 109.5 . . ?
H50B C50 H50C 109.5 . . ?
C49 C51 K2 115.6(6) . . ?
C49 C51 H51A 109.5 . . ?
K2 C51 H51A 65.6 . . ?
C49 C51 H51B 109.5 . . ?
K2 C51 H51B 133.5 . . ?
H51A C51 H51B 109.5 . . ?
C49 C51 H51C 109.5 . . ?
K2 C51 H51C 45.0 . . ?
H51A C51 H51C 109.5 . . ?
H51B C51 H51C 109.5 . . ?
C49 C52 H52A 109.5 . . ?
C49 C52 H52B 109.5 . . ?
H52A C52 H52B 109.5 . . ?
C49 C52 H52C 109.5 . . ?
H52A C52 H52C 109.5 . . ?
H52B C52 H52C 109.5 . . ?
C56 C53 C55 107.3(8) . . ?
C56 C53 C54 107.3(7) . . ?
C55 C53 C54 108.8(7) . . ?
C56 C53 P4 109.6(6) . . ?
C55 C53 P4 110.9(6) . . ?
C54 C53 P4 112.7(7) . . ?
C53 C54 H54A 109.5 . . ?
C53 C54 H54B 109.5 . . ?
H54A C54 H54B 109.5 . . ?
C53 C54 H54C 109.5 . . ?
H54A C54 H54C 109.5 . . ?
H54B C54 H54C 109.5 . . ?
C53 C55 H55A 109.5 . . ?
C53 C55 H55B 109.5 . . ?
H55A C55 H55B 109.5 . . ?
C53 C55 H55C 109.5 . . ?
H55A C55 H55C 109.5 . . ?
H55B C55 H55C 109.5 . . ?
C53 C56 H56A 109.5 . . ?
C53 C56 H56B 109.5 . . ?
H56A C56 H56B 109.5 . . ?
C53 C56 H56C 109.5 . . ?
H56A C56 H56C 109.5 . . ?
H56B C56 H56C 109.5 . . ?
C58A O57A C61A 110.7(17) . . ?
C58A O57A K2 115.1(11) . . ?
C61A O57A K2 113.5(13) . . ?
O57A C58A C59A 105.0(17) . . ?
O57A C58A H58A 110.8 . . ?
C59A C58A H58A 110.8 . . ?
O57A C58A H58B 110.8 . . ?
C59A C58A H58B 110.8 . . ?
H58A C58A H58B 108.8 . . ?
C58A C59A C60A 100.0(19) . . ?
C58A C59A H59A 111.8 . . ?
C60A C59A H59A 111.8 . . ?
C58A C59A H59B 111.8 . . ?
C60A C59A H59B 111.8 . . ?
H59A C59A H59B 109.5 . . ?
C61A C60A C59A 100(2) . . ?
C61A C60A K1 86.4(14) . . ?
C59A C60A K1 141.3(18) . . ?
C61A C60A H60A 111.8 . . ?
C59A C60A H60A 111.8 . . ?
K1 C60A H60A 100.6 . . ?
C61A C60A H60B 111.8 . . ?
C59A C60A H60B 111.8 . . ?
K1 C60A H60B 33.9 . . ?
H60A C60A H60B 109.5 . . ?
O57A C61A C60A 104(2) . . ?
O57A C61A H61A 111.0 . . ?
C60A C61A H61A 111.0 . . ?
O57A C61A H61B 111.0 . . ?
C60A C61A H61B 111.0 . . ?
H61A C61A H61B 109.0 . . ?
C58B O57B C61B 101(3) . . ?
C58B O57B K1 132(2) . . ?
C61B O57B K1 120(2) . . ?
O57B C58B C59B 102(2) . . ?
O57B C58B H58C 111.4 . . ?
C59B C58B H58C 111.4 . . ?
O57B C58B H58D 111.4 . . ?
C59B C58B H58D 111.4 . . ?
H58C C58B H58D 109.2 . . ?
C58B C59B C60B 111(2) . . ?
C58B C59B H59C 109.5 . . ?
C60B C59B H59C 109.5 . . ?
C58B C59B H59D 109.5 . . ?
C60B C59B H59D 109.5 . . ?
H59C C59B H59D 108.1 . . ?
C61B C60B C59B 87(3) . . ?
C61B C60B H60C 114.2 . . ?
C59B C60B H60C 114.2 . . ?
C61B C60B H60D 114.2 . . ?
C59B C60B H60D 114.2 . . ?
H60C C60B H60D 111.4 . . ?
O57B C61B C60B 108(3) . . ?
O57B C61B H61C 110.0 . . ?
C60B C61B H61C 110.0 . . ?
O57B C61B H61D 110.0 . . ?
C60B C61B H61D 110.0 . . ?
H61C C61B H61D 108.4 . . ?
C66A O62A C63A 101.1(12) . . ?
C66A O62A K2 147.0(10) . . ?
C63A O62A K2 106.0(8) . . ?
O62A C63A C64A 109.0(15) . . ?
O62A C63A K2 49.8(6) . . ?
C64A C63A K2 154.4(13) . . ?
O62A C63A H63A 109.9 . . ?
C64A C63A H63A 109.9 . . ?
K2 C63A H63A 72.0 . . ?
O62A C63A H63B 109.9 . . ?
C64A C63A H63B 109.9 . . ?
K2 C63A H63B 92.9 . . ?
H63A C63A H63B 108.3 . . ?
C63A C64A C65A 101.9(17) . . ?
C63A C64A H64A 111.4 . . ?
C65A C64A H64A 111.4 . . ?
C63A C64A H64B 111.4 . . ?
C65A C64A H64B 111.4 . . ?
H64A C64A H64B 109.3 . . ?
C64A C65A C66A 103.6(17) . . ?
C64A C65A H65A 111.0 . . ?
C66A C65A H65A 111.0 . . ?
C64A C65A H65B 111.0 . . ?
C66A C65A H65B 111.0 . . ?
H65A C65A H65B 109.0 . . ?
O62A C66A C65A 112.4(17) . . ?
O62A C66A H66A 109.1 . . ?
C65A C66A H66A 109.1 . . ?
O62A C66A H66B 109.1 . . ?
C65A C66A H66B 109.1 . . ?
H66A C66A H66B 107.9 . . ?
C63B O62B C66B 103.6(12) . . ?
C63B O62B K2 146.0(10) . . ?
C66B O62B K2 96.8(8) . . ?
O62B C63B C64B 107.7(17) . . ?
O62B C63B H63C 110.2 . . ?
C64B C63B H63C 110.2 . . ?
O62B C63B H63D 110.2 . . ?
C64B C63B H63D 110.2 . . ?
H63C C63B H63D 108.5 . . ?
C65B C64B C63B 104.0(17) . . ?
C65B C64B H64C 111.0 . . ?
C63B C64B H64C 111.0 . . ?
C65B C64B H64D 111.0 . . ?
C63B C64B H64D 111.0 . . ?
H64C C64B H64D 109.0 . . ?
C64B C65B C66B 98.4(15) . . ?
C64B C65B H65C 112.1 . . ?
C66B C65B H65C 112.1 . . ?
C64B C65B H65D 112.1 . . ?
C66B C65B H65D 112.1 . . ?
H65C C65B H65D 109.7 . . ?
O62B C66B C65B 111.5(14) . . ?
O62B C66B H66C 109.3 . . ?
C65B C66B H66C 109.3 . . ?
O62B C66B H66D 109.3 . . ?
C65B C66B H66D 109.3 . . ?
H66C C66B H66D 108.0 . . ?
C71A O67A C68A 111.7(13) . . ?
C71A O67A K1 148.3(11) . . ?
C68A O67A K1 99.9(8) . . ?
O67A C68A C69A 108.6(16) . . ?
O67A C68A H68A 110.0 . . ?
C69A C68A H68A 110.0 . . ?
O67A C68A H68B 110.0 . . ?
C69A C68A H68B 110.0 . . ?
H68A C68A H68B 108.4 . . ?
C68A C69A C70A 96.7(19) . . ?
C68A C69A H69A 112.4 . . ?
C70A C69A H69A 112.4 . . ?
C68A C69A H69B 112.4 . . ?
C70A C69A H69B 112.4 . . ?
H69A C69A H69B 110.0 . . ?
C69A C70A C71A 109(2) . . ?
C69A C70A H70A 110.0 . . ?
C71A C70A H70A 110.0 . . ?
C69A C70A H70B 110.0 . . ?
C71A C70A H70B 110.0 . . ?
H70A C70A H70B 108.3 . . ?
O67A C71A C70A 97.2(17) . . ?
O67A C71A H71A 112.3 . . ?
C70A C71A H71A 112.3 . . ?
O67A C71A H71B 112.3 . . ?
C70A C71A H71B 112.3 . . ?
H71A C71A H71B 109.9 . . ?
C68B O67B C71B 98.2(16) . . ?
C68B O67B K1 117.3(9) . . ?
C71B O67B K1 127.3(9) . . ?
O67B C68B C69B 101.1(16) . . ?
O67B C68B H68C 111.5 . . ?
C69B C68B H68C 111.5 . . ?
O67B C68B H68D 111.5 . . ?
C69B C68B H68D 111.5 . . ?
H68C C68B H68D 109.4 . . ?
C70B C69B C68B 93.5(18) . . ?
C70B C69B H69C 113.0 . . ?
C68B C69B H69C 113.0 . . ?
C70B C69B H69D 113.0 . . ?
C68B C69B H69D 113.0 . . ?
H69C C69B H69D 110.4 . . ?
C69B C70B C71B 106.7(17) . . ?
C69B C70B H70C 110.4 . . ?
C71B C70B H70C 110.4 . . ?
C69B C70B H70D 110.4 . . ?
C71B C70B H70D 110.4 . . ?
H70C C70B H70D 108.6 . . ?
O67B C71B C70B 103.3(15) . . ?
O67B C71B H71C 111.1 . . ?
C70B C71B H71C 111.1 . . ?
O67B C71B H71D 111.1 . . ?
C70B C71B H71D 111.1 . . ?
H71C C71B H71D 109.1 . . ?

loop_
_geom_bond_atom_site_label_1
_geom_bond_atom_site_label_2
_geom_bond_distance
_geom_bond_site_symmetry_2
_geom_bond_publ_flag
Mn1 C1 1.750(8) . ?
Mn1 C2 1.774(8) . ?
Mn1 N1 2.052(6) . ?
Mn1 O3 2.099(5) . ?
Mn1 P1 2.321(2) . ?
Mn1 P2 2.327(2) . ?
O1 C1 1.154(9) . ?
K1 O5 2.567(6) . ?
K1 O4 2.720(6) . ?
K1 O2 2.741(6) 2_676 ?
K1 O67A 2.747(7) . ?
K1 O67B 2.747(7) . ?
K1 O3 2.842(5) . ?
K1 O57B 2.852(17) . ?
K1 C60A 3.52(3) . ?
P1 C9 1.849(8) . ?
P1 C30 1.896(7) . ?
P1 C34 1.910(7) . ?
N1 C8 1.353(10) . ?
N1 C4 1.375(8) . ?
K2 O4 2.580(6) . ?
K2 O5 2.718(6) . ?
K2 O7 2.733(6) 2_665 ?
K2 O62A 2.778(7) . ?
K2 O62B 2.778(7) . ?
K2 O6 2.874(5) . ?
K2 O57A 3.050(16) . ?
K2 C51 3.446(10) . ?
K2 C63A 3.494(17) . ?
K2 C10 3.513(8) . ?
N2 C15 1.352(12) . ?
N2 C17 1.378(11) . ?
N2 Mn2 2.056(7) . ?
C2 O2 1.166(9) . ?
Mn2 C20 1.742(8) . ?
Mn2 C19 1.774(7) . ?
Mn2 O6 2.093(6) . ?
Mn2 P3 2.325(3) . ?
Mn2 P4 2.330(3) . ?
P2 C3 1.750(8) . ?
P2 C26 1.873(9) . ?
P2 C22 1.910(8) . ?
O3 C10 1.274(9) . ?
C3 C4 1.393(11) . ?
C3 H3A 0.9900 . ?
C3 H3B 0.9900 . ?
P3 C16 1.838(9) . ?
P3 C41B 1.892(7) . ?
P3 C41A 1.892(7) . ?
P3 C45B 1.898(7) . ?
P3 C45A 1.898(7) . ?
O4 C10 1.234(9) . ?
C4 C5 1.433(11) . ?
P4 C18 1.764(8) . ?
P4 C53 1.887(9) . ?
P4 C49 1.901(8) . ?
C8 C7 1.366(11) . ?
C8 C9 1.512(11) . ?
C5 C6 1.380(12) . ?
C5 H5 0.9500 . ?
O5 C11 1.242(10) . ?
C7 C6 1.422(11) . ?
C7 H7 0.9500 . ?
C6 H6 0.9500 . ?
O6 C11 1.260(10) . ?
O7 C19 1.156(9) . ?
O8 C20 1.170(9) . ?
C34 C37 1.495(11) . ?
C34 C36 1.536(11) . ?
C34 C35 1.552(11) . ?
C11 C16 1.549(10) . ?
C10 C9 1.530(10) . ?
C9 H9 1.0000 . ?
C35 H35A 0.9800 . ?
C35 H35B 0.9800 . ?
C35 H35C 0.9800 . ?
C12 C13 1.321(12) . ?
C12 C17 1.454(11) . ?
C12 H12 0.9500 . ?
C36 H36A 0.9800 . ?
C36 H36B 0.9800 . ?
C36 H36C 0.9800 . ?
C13 C14 1.390(11) . ?
C13 H13 0.9500 . ?
C37 H37A 0.9800 . ?
C37 H37B 0.9800 . ?
C37 H37C 0.9800 . ?
C14 C15 1.386(12) . ?
C14 H14 0.9500 . ?
C15 C16 1.502(12) . ?
C16 H16 1.0000 . ?
C30 C33 1.520(10) . ?
C30 C31 1.524(9) . ?
C30 C32 1.558(10) . ?
C31 H31A 0.9800 . ?
C31 H31B 0.9800 . ?
C31 H31C 0.9800 . ?
C32 H32A 0.9800 . ?
C32 H32B 0.9800 . ?
C32 H32C 0.9800 . ?
C33 H33A 0.9800 . ?
C33 H33B 0.9800 . ?
C33 H33C 0.9800 . ?
C17 C18 1.368(12) . ?
C18 H18A 0.9900 . ?
C18 H18B 0.9900 . ?
C22 C24 1.517(11) . ?
C22 C23 1.528(12) . ?
C22 C25 1.555(11) . ?
C23 H23A 0.9800 . ?
C23 H23B 0.9800 . ?
C23 H23C 0.9800 . ?
C24 H24A 0.9800 . ?
C24 H24B 0.9800 . ?
C24 H24C 0.9800 . ?
C25 H25A 0.9800 . ?
C25 H25B 0.9800 . ?
C25 H25C 0.9800 . ?
C26 C27 1.524(11) . ?
C26 C29 1.527(11) . ?
C26 C28 1.529(11) . ?
C29 H29A 0.9800 . ?
C29 H29B 0.9800 . ?
C29 H29C 0.9800 . ?
C28 H28A 0.9800 . ?
C28 H28B 0.9800 . ?
C28 H28C 0.9800 . ?
C27 H27A 0.9800 . ?
C27 H27B 0.9800 . ?
C27 H27C 0.9800 . ?
C41A C42A 1.530(11) . ?
C41A C44A 1.532(12) . ?
C41A C43A 1.552(12) . ?
C42A H42A 0.9800 . ?
C42A H42B 0.9800 . ?
C42A H42C 0.9800 . ?
C43A H43A 0.9800 . ?
C43A H43B 0.9800 . ?
C43A H43C 0.9800 . ?
C44A H44A 0.9800 . ?
C44A H44B 0.9800 . ?
C44A H44C 0.9800 . ?
C41B C42B 1.520(14) . ?
C41B C43B 1.538(15) . ?
C41B C44B 1.555(15) . ?
C42B H42D 0.9800 . ?
C42B H42E 0.9800 . ?
C42B H42F 0.9800 . ?
C43B H43D 0.9800 . ?
C43B H43E 0.9800 . ?
C43B H43F 0.9800 . ?
C44B H44D 0.9800 . ?
C44B H44E 0.9800 . ?
C44B H44F 0.9800 . ?
C45A C46A 1.506(12) . ?
C45A C47A 1.518(12) . ?
C45A C48A 1.601(13) . ?
C46A H46A 0.9800 . ?
C46A H46B 0.9800 . ?
C46A H46C 0.9800 . ?
C47A H47A 0.9800 . ?
C47A H47B 0.9800 . ?
C47A H47C 0.9800 . ?
C48A H48A 0.9800 . ?
C48A H48B 0.9800 . ?
C48A H48C 0.9800 . ?
C45B C48B 1.490(15) . ?
C45B C46B 1.511(14) . ?
C45B C47B 1.613(16) . ?
C46B H46D 0.9800 . ?
C46B H46E 0.9800 . ?
C46B H46F 0.9800 . ?
C47B H47D 0.9800 . ?
C47B H47E 0.9800 . ?
C47B H47F 0.9800 . ?
C48B H48D 0.9800 . ?
C48B H48E 0.9800 . ?
C48B H48F 0.9800 . ?
C49 C52 1.533(12) . ?
C49 C50 1.539(12) . ?
C49 C51 1.550(11) . ?
C50 H50A 0.9800 . ?
C50 H50B 0.9800 . ?
C50 H50C 0.9800 . ?
C51 H51A 0.9800 . ?
C51 H51B 0.9800 . ?
C51 H51C 0.9800 . ?
C52 H52A 0.9800 . ?
C52 H52B 0.9800 . ?
C52 H52C 0.9800 . ?
C53 C56 1.498(12) . ?
C53 C55 1.539(12) . ?
C53 C54 1.546(12) . ?
C54 H54A 0.9800 . ?
C54 H54B 0.9800 . ?
C54 H54C 0.9800 . ?
C55 H55A 0.9800 . ?
C55 H55B 0.9800 . ?
C55 H55C 0.9800 . ?
C56 H56A 0.9800 . ?
C56 H56B 0.9800 . ?
C56 H56C 0.9800 . ?
O57A C58A 1.414(16) . ?
O57A C61A 1.432(17) . ?
C58A C59A 1.523(18) . ?
C58A H58A 0.9900 . ?
C58A H58B 0.9900 . ?
C59A C60A 1.536(18) . ?
C59A H59A 0.9900 . ?
C59A H59B 0.9900 . ?
C60A C61A 1.501(18) . ?
C60A H60A 0.9900 . ?
C60A H60B 0.9900 . ?
C61A H61A 0.9900 . ?
C61A H61B 0.9900 . ?
O57B C58B 1.410(18) . ?
O57B C61B 1.426(19) . ?
C58B C59B 1.529(19) . ?
C58B H58C 0.9900 . ?
C58B H58D 0.9900 . ?
C59B C60B 1.543(19) . ?
C59B H59C 0.9900 . ?
C59B H59D 0.9900 . ?
C60B C61B 1.502(19) . ?
C60B H60C 0.9900 . ?
C60B H60D 0.9900 . ?
C61B H61C 0.9900 . ?
C61B H61D 0.9900 . ?
O62A C66A 1.37(2) . ?
O62A C63A 1.489(15) . ?
C63A C64A 1.512(17) . ?
C63A H63A 0.9900 . ?
C63A H63B 0.9900 . ?
C64A C65A 1.518(18) . ?
C64A H64A 0.9900 . ?
C64A H64B 0.9900 . ?
C65A C66A 1.541(18) . ?
C65A H65A 0.9900 . ?
C65A H65B 0.9900 . ?
C66A H66A 0.9900 . ?
C66A H66B 0.9900 . ?
O62B C63B 1.33(2) . ?
O62B C66B 1.495(15) . ?
C63B C64B 1.539(17) . ?
C63B H63C 0.9900 . ?
C63B H63D 0.9900 . ?
C64B C65B 1.518(18) . ?
C64B H64C 0.9900 . ?
C64B H64D 0.9900 . ?
C65B C66B 1.543(16) . ?
C65B H65C 0.9900 . ?
C65B H65D 0.9900 . ?
C66B H66C 0.9900 . ?
C66B H66D 0.9900 . ?
O67A C71A 1.431(17) . ?
O67A C68A 1.469(16) . ?
C68A C69A 1.501(18) . ?
C68A H68A 0.9900 . ?
C68A H68B 0.9900 . ?
C69A C70A 1.524(18) . ?
C69A H69A 0.9900 . ?
C69A H69B 0.9900 . ?
C70A C71A 1.528(19) . ?
C70A H70A 0.9900 . ?
C70A H70B 0.9900 . ?
C71A H71A 0.9900 . ?
C71A H71B 0.9900 . ?
O67B C68B 1.461(16) . ?
O67B C71B 1.472(17) . ?
C68B C69B 1.554(18) . ?
C68B H68C 0.9900 . ?
C68B H68D 0.9900 . ?
C69B C70B 1.523(18) . ?
C69B H69C 0.9900 . ?
C69B H69D 0.9900 . ?
C70B C71B 1.554(17) . ?
C70B H70C 0.9900 . ?
C70B H70D 0.9900 . ?
C71B H71C 0.9900 . ?
C71B H71D 0.9900 . ?

loop_
_geom_torsion_atom_site_label_1
_geom_torsion_atom_site_label_2
_geom_torsion_atom_site_label_3
_geom_torsion_atom_site_label_4
_geom_torsion
_geom_torsion_site_symmetry_1
_geom_torsion_site_symmetry_2
_geom_torsion_site_symmetry_3
_geom_torsion_site_symmetry_4
_geom_torsion_publ_flag
C26 P2 C3 C4 155.5(6) . . . . ?
C22 P2 C3 C4 -91.1(6) . . . . ?
Mn1 P2 C3 C4 28.6(6) . . . . ?
C8 N1 C4 C3 163.5(7) . . . . ?
Mn1 N1 C4 C3 -10.9(9) . . . . ?
C8 N1 C4 C5 -12.9(10) . . . . ?
Mn1 N1 C4 C5 172.6(5) . . . . ?
P2 C3 C4 N1 -15.3(9) . . . . ?
P2 C3 C4 C5 160.8(6) . . . . ?
C4 N1 C8 C7 8.7(11) . . . . ?
Mn1 N1 C8 C7 -176.8(6) . . . . ?
C4 N1 C8 C9 -170.5(6) . . . . ?
Mn1 N1 C8 C9 4.0(8) . . . . ?
N1 C4 C5 C6 8.7(11) . . . . ?
C3 C4 C5 C6 -167.4(8) . . . . ?
N1 C8 C7 C6 0.6(11) . . . . ?
C9 C8 C7 C6 179.7(7) . . . . ?
C4 C5 C6 C7 0.2(12) . . . . ?
C8 C7 C6 C5 -4.9(11) . . . . ?
K1 O5 C11 O6 146.3(8) . . . . ?
K2 O5 C11 O6 -4.7(9) . . . . ?
K1 O5 C11 C16 -33.9(15) . . . . ?
K2 O5 C11 C16 175.0(6) . . . . ?
Mn2 O6 C11 O5 -178.2(7) . . . . ?
K2 O6 C11 O5 4.4(9) . . . . ?
Mn2 O6 C11 C16 2.0(9) . . . . ?
K2 O6 C11 C16 -175.3(7) . . . . ?
K2 O4 C10 O3 120.6(7) . . . . ?
K1 O4 C10 O3 -2.3(8) . . . . ?
K2 O4 C10 C9 -54.1(9) . . . . ?
K1 O4 C10 C9 -177.0(6) . . . . ?
K1 O4 C10 K2 -122.9(6) . . . . ?
Mn1 O3 C10 O4 -176.2(6) . . . . ?
K1 O3 C10 O4 2.2(8) . . . . ?
Mn1 O3 C10 C9 -1.4(8) . . . . ?
K1 O3 C10 C9 177.0(6) . . . . ?
Mn1 O3 C10 K2 -134.0(5) . . . . ?
K1 O3 C10 K2 44.3(6) . . . . ?
N1 C8 C9 C10 65.1(8) . . . . ?
C7 C8 C9 C10 -114.0(8) . . . . ?
N1 C8 C9 P1 -44.9(7) . . . . ?
C7 C8 C9 P1 135.9(7) . . . . ?
O4 C10 C9 C8 107.2(8) . . . . ?
O3 C10 C9 C8 -67.9(8) . . . . ?
K2 C10 C9 C8 80.2(5) . . . . ?
O4 C10 C9 P1 -141.7(6) . . . . ?
O3 C10 C9 P1 43.2(8) . . . . ?
K2 C10 C9 P1 -168.7(3) . . . . ?
C30 P1 C9 C8 177.4(5) . . . . ?
C34 P1 C9 C8 -67.8(5) . . . . ?
Mn1 P1 C9 C8 56.0(5) . . . . ?
C30 P1 C9 C10 66.1(5) . . . . ?
C34 P1 C9 C10 -179.1(5) . . . . ?
Mn1 P1 C9 C10 -55.3(5) . . . . ?
C17 C12 C13 C14 -1.0(11) . . . . ?
C12 C13 C14 C15 -5.0(11) . . . . ?
C17 N2 C15 C14 7.1(11) . . . . ?
Mn2 N2 C15 C14 -179.2(6) . . . . ?
C17 N2 C15 C16 -169.7(6) . . . . ?
Mn2 N2 C15 C16 4.0(8) . . . . ?
C13 C14 C15 N2 2.1(11) . . . . ?
C13 C14 C15 C16 178.5(7) . . . . ?
N2 C15 C16 C11 64.9(8) . . . . ?
C14 C15 C16 C11 -111.8(8) . . . . ?
N2 C15 C16 P3 -44.4(7) . . . . ?
C14 C15 C16 P3 138.9(7) . . . . ?
O5 C11 C16 C15 109.7(9) . . . . ?
O6 C11 C16 C15 -70.5(9) . . . . ?
O5 C11 C16 P3 -138.9(7) . . . . ?
O6 C11 C16 P3 40.8(9) . . . . ?
C41B P3 C16 C15 -68.3(6) . . . . ?
C41A P3 C16 C15 -68.3(6) . . . . ?
C45B P3 C16 C15 177.0(5) . . . . ?
C45A P3 C16 C15 177.0(5) . . . . ?
Mn2 P3 C16 C15 54.7(5) . . . . ?
C41B P3 C16 C11 -177.4(5) . . . . ?
C41A P3 C16 C11 -177.4(5) . . . . ?
C45B P3 C16 C11 67.9(6) . . . . ?
C45A P3 C16 C11 67.9(6) . . . . ?
Mn2 P3 C16 C11 -54.4(5) . . . . ?
C9 P1 C30 C33 69.2(7) . . . . ?
C34 P1 C30 C33 -41.6(7) . . . . ?
Mn1 P1 C30 C33 169.1(5) . . . . ?
C9 P1 C30 C31 -52.7(6) . . . . ?
C34 P1 C30 C31 -163.5(6) . . . . ?
Mn1 P1 C30 C31 47.2(6) . . . . ?
C9 P1 C30 C32 -167.4(5) . . . . ?
C34 P1 C30 C32 81.9(5) . . . . ?
Mn1 P1 C30 C32 -67.5(5) . . . . ?
C15 N2 C17 C18 163.7(8) . . . . ?
Mn2 N2 C17 C18 -9.9(9) . . . . ?
C15 N2 C17 C12 -12.3(10) . . . . ?
Mn2 N2 C17 C12 174.1(5) . . . . ?
C13 C12 C17 C18 -166.3(8) . . . . ?
C13 C12 C17 N2 9.4(11) . . . . ?
N2 C17 C18 P4 -15.2(9) . . . . ?
C12 C17 C18 P4 160.4(7) . . . . ?
C53 P4 C18 C17 154.3(6) . . . . ?
C49 P4 C18 C17 -91.3(7) . . . . ?
Mn2 P4 C18 C17 27.7(6) . . . . ?
C3 P2 C26 C27 39.5(7) . . . . ?
C22 P2 C26 C27 -74.1(6) . . . . ?
Mn1 P2 C26 C27 151.2(5) . . . . ?
C3 P2 C26 C29 -77.6(6) . . . . ?
C22 P2 C26 C29 168.8(6) . . . . ?
Mn1 P2 C26 C29 34.0(7) . . . . ?
C3 P2 C26 C28 165.1(5) . . . . ?
C22 P2 C26 C28 51.5(6) . . . . ?
Mn1 P2 C26 C28 -83.3(6) . . . . ?
C16 P3 C41A C42A 74.4(9) . . . . ?
C45A P3 C41A C42A -173.4(8) . . . . ?
Mn2 P3 C41A C42A -23.6(9) . . . . ?
C16 P3 C41A C44A -165.2(8) . . . . ?
C45A P3 C41A C44A -53.0(9) . . . . ?
Mn2 P3 C41A C44A 96.8(7) . . . . ?
C16 P3 C41A C43A -42.3(7) . . . . ?
C45A P3 C41A C43A 70.0(8) . . . . ?
Mn2 P3 C41A C43A -140.2(6) . . . . ?
C16 P3 C41B C42B 63.5(15) . . . . ?
C45B P3 C41B C42B 175.8(14) . . . . ?
Mn2 P3 C41B C42B -34.4(15) . . . . ?
C16 P3 C41B C43B -64.2(12) . . . . ?
C45B P3 C41B C43B 48.1(13) . . . . ?
Mn2 P3 C41B C43B -162.1(11) . . . . ?
C16 P3 C41B C44B 177.8(11) . . . . ?
C45B P3 C41B C44B -69.9(12) . . . . ?
Mn2 P3 C41B C44B 79.9(11) . . . . ?
C16 P3 C45A C46A -58.3(10) . . . . ?
C41A P3 C45A C46A -169.1(9) . . . . ?
Mn2 P3 C45A C46A 40.7(11) . . . . ?
C16 P3 C45A C47A 75.1(9) . . . . ?
C41A P3 C45A C47A -35.7(10) . . . . ?
Mn2 P3 C45A C47A 174.1(8) . . . . ?
C16 P3 C45A C48A -168.1(6) . . . . ?
C41A P3 C45A C48A 81.1(7) . . . . ?
Mn2 P3 C45A C48A -69.0(7) . . . . ?
C16 P3 C45B C48B 152.2(14) . . . . ?
C41B P3 C45B C48B 41.4(14) . . . . ?
Mn2 P3 C45B C48B -108.7(13) . . . . ?
C16 P3 C45B C46B -72.3(15) . . . . ?
C41B P3 C45B C46B 176.9(15) . . . . ?
Mn2 P3 C45B C46B 26.7(16) . . . . ?
C16 P3 C45B C47B 35.3(11) . . . . ?
C41B P3 C45B C47B -75.4(11) . . . . ?
Mn2 P3 C45B C47B 134.4(10) . . . . ?
C52 C49 C51 K2 15.5(8) . . . . ?
C50 C49 C51 K2 131.1(6) . . . . ?
P4 C49 C51 K2 -100.6(5) . . . . ?
C18 P4 C53 C56 -77.9(6) . . . . ?
C49 P4 C53 C56 169.5(6) . . . . ?
Mn2 P4 C53 C56 34.1(7) . . . . ?
C18 P4 C53 C55 163.8(6) . . . . ?
C49 P4 C53 C55 51.2(7) . . . . ?
Mn2 P4 C53 C55 -84.3(6) . . . . ?
C18 P4 C53 C54 41.5(7) . . . . ?
C49 P4 C53 C54 -71.1(6) . . . . ?
Mn2 P4 C53 C54 153.4(5) . . . . ?
C61A O57A C58A C59A 9(2) . . . . ?
K2 O57A C58A C59A 139.2(14) . . . . ?
O57A C58A C59A C60A -33(2) . . . . ?
C58A C59A C60A C61A 44(2) . . . . ?
C58A C59A C60A K1 -53(3) . . . . ?
C58A O57A C61A C60A 20(2) . . . . ?
K2 O57A C61A C60A -111.4(16) . . . . ?
C59A C60A C61A O57A -39(2) . . . . ?
K1 C60A C61A O57A 102.1(15) . . . . ?
C61B O57B C58B C59B -25(4) . . . . ?
K1 O57B C58B C59B 125(3) . . . . ?
O57B C58B C59B C60B -8(4) . . . . ?
C58B C59B C60B C61B 35(4) . . . . ?
C58B O57B C61B C60B 56(4) . . . . ?
K1 O57B C61B C60B -99(3) . . . . ?
C59B C60B C61B O57B -54(4) . . . . ?
C66A O62A C63A C64A -35.8(19) . . . . ?
K2 O62A C63A C64A 163.2(13) . . . . ?
C66A O62A C63A K2 161.0(12) . . . . ?
O62A C63A C64A C65A 30(2) . . . . ?
K2 C63A C64A C65A 60(4) . . . . ?
C63A C64A C65A C66A -12(3) . . . . ?
C63A O62A C66A C65A 28(2) . . . . ?
K2 O62A C66A C65A 172.6(16) . . . . ?
C64A C65A C66A O62A -10(3) . . . . ?
C66B O62B C63B C64B -34(2) . . . . ?
K2 O62B C63B C64B -159.4(13) . . . . ?
O62B C63B C64B C65B 41(2) . . . . ?
C63B C64B C65B C66B -26(2) . . . . ?
C63B O62B C66B C65B 16.6(19) . . . . ?
K2 O62B C66B C65B 169.2(14) . . . . ?
C64B C65B C66B O62B 8(2) . . . . ?
C71A O67A C68A C69A -2(3) . . . . ?
K1 O67A C68A C69A 175.0(19) . . . . ?
O67A C68A C69A C70A -22(3) . . . . ?
C68A C69A C70A C71A 39(3) . . . . ?
C68A O67A C71A C70A 25(3) . . . . ?
K1 O67A C71A C70A -149.9(19) . . . . ?
C69A C70A C71A O67A -41(3) . . . . ?
C71B O67B C68B C69B 60(2) . . . . ?
K1 O67B C68B C69B -160.6(12) . . . . ?
O67B C68B C69B C70B -56(2) . . . . ?
C68B C69B C70B C71B 31(3) . . . . ?
C68B O67B C71B C70B -37(3) . . . . ?
K1 O67B C71B C70B -170.4(14) . . . . ?
C69B C70B C71B O67B 2(3) . . . . ?
